data_4129016
loop_
_publ_author_name
'Narouz, Mina R.'
'Takano, Shinjiro'
'Lummis, Paul A.'
'Levchenko, Tetyana I.'
'Nazemi, Ali'
'Kaappa, Sami'
'Malola, Sami'
'Yousefalizadeh, Goonay'
'Calhoun, Larry A.'
'Stamplecoskie, Kevin G.'
'H\"akkinen, Hannu'
'Tsukuda, Tatsuya'
'Crudden, Cathleen M.'

_publ_section_title
;
 Robust, Highly Luminescent Au<sub>13</sub> Superatoms Protected by
 N-Heterocyclic Carbenes.
;
_journal_issue 38
_journal_name_full 'Journal of the American Chemical Society'
_journal_page_first 14997
_journal_page_last 15002
_journal_paper_doi 10.1021/jacs.9b07854
_journal_volume 141
_journal_year 2019
_chemical_formula_sum 'C189 H162 Au13 Cl3 F12 N18 P2'
_chemical_formula_weight 5642.21
_space_group_crystal_system triclinic
_space_group_IT_number 2
_space_group_name_Hall '-P 1'
_space_group_name_H-M_alt 'P -1'
_atom_sites_solution_hydrogens geom
_audit_creation_method SHELXL-2018/3
_cell_angle_alpha 93.223(5)
_cell_angle_beta 100.749(5)
_cell_angle_gamma 90.782(3)
_cell_formula_units_Z 2
_cell_length_a 17.019(3)
_cell_length_b 19.261(3)
_cell_length_c 28.579(4)
_cell_measurement_reflns_used 27532
_cell_measurement_temperature 93(2)
_cell_measurement_theta_max 25.4
_cell_measurement_theta_min 2.5
_cell_volume 9187(3)
_computing_structure_refinement 'SHELXL-2018/3 (Sheldrick, 2018)'
_diffrn_ambient_temperature 93(2)
_diffrn_detector_area_resol_mean 28.5714
_diffrn_measured_fraction_theta_full 0.998
_diffrn_measured_fraction_theta_max 0.997
_diffrn_measurement_device_type 'Rigaku AFC11 with Saturn724+'
_diffrn_measurement_method \w
_diffrn_radiation_type MoK\a
_diffrn_radiation_wavelength 0.71075
_diffrn_reflns_av_R_equivalents 0.0711
_diffrn_reflns_av_unetI/netI 0.0603
_diffrn_reflns_Laue_measured_fraction_full 0.998
_diffrn_reflns_Laue_measured_fraction_max 0.997
_diffrn_reflns_limit_h_max 20
_diffrn_reflns_limit_h_min -20
_diffrn_reflns_limit_k_max 23
_diffrn_reflns_limit_k_min -23
_diffrn_reflns_limit_l_max 34
_diffrn_reflns_limit_l_min -34
_diffrn_reflns_number 147850
_diffrn_reflns_point_group_measured_fraction_full 0.998
_diffrn_reflns_point_group_measured_fraction_max 0.997
_diffrn_reflns_theta_full 25.242
_diffrn_reflns_theta_max 25.369
_diffrn_reflns_theta_min 2.496
_diffrn_source 'Rotating anode'
_exptl_absorpt_coefficient_mu 10.463
_exptl_absorpt_correction_T_max 0.677
_exptl_absorpt_correction_T_min 0.567
_exptl_absorpt_correction_type numerical
_exptl_absorpt_process_details 'NUMABS (Rigaku, 1999)'
_exptl_crystal_colour Red
_exptl_crystal_density_diffrn 2.040
_exptl_crystal_description Prism
_exptl_crystal_F_000 5276
_exptl_crystal_size_max 0.060
_exptl_crystal_size_mid 0.050
_exptl_crystal_size_min 0.030
_refine_diff_density_max 4.089
_refine_diff_density_min -2.362
_refine_diff_density_rms 0.229
_refine_ls_extinction_method none
_refine_ls_goodness_of_fit_ref 1.088
_refine_ls_hydrogen_treatment constr
_refine_ls_matrix_type full
_refine_ls_number_parameters 1740
_refine_ls_number_reflns 33659
_refine_ls_number_restraints 3107
_refine_ls_restrained_S_all 1.052
_refine_ls_R_factor_all 0.0962
_refine_ls_R_factor_gt 0.0805
_refine_ls_shift/su_max 0.002
_refine_ls_shift/su_mean 0.000
_refine_ls_structure_factor_coef Fsqd
_refine_ls_weighting_details 'w=1/[\s^2^(Fo^2^)+(0.0882P)^2^+84.7554P] where P=(Fo^2^+2Fc^2^)/3'
_refine_ls_weighting_scheme calc
_refine_ls_wR_factor_gt 0.2000
_refine_ls_wR_factor_ref 0.2134
_reflns_Friedel_coverage 0.000
_reflns_number_gt 26873
_reflns_number_total 33659
_reflns_threshold_expression 'I > 2\s(I)'
_cod_data_source_file ja9b07854_si_002.cif
_cod_data_source_block shelxs_sq
_cod_depositor_comments
;
The following automatic conversions were performed:

data item '_exptl_absorpt_correction_type' value 'Numerical' was
changed to 'numerical' in accordance with the
/home/data/users/saulius/crontab/automatic-downloads/current/ACS/lib/dictionaries/cif_core.dic
dictionary named 'cif_core.dic' version 2.4.2 last updated on
2011-04-26.

Automatic conversion script
Id: cif_fix_values 6909 2019-04-08 15:41:33Z antanas 
;
_cod_database_code 4129016
_shelx_shelxl_version_number 2018/3
_shelx_space_group_comment
;
The symmetry employed for this shelxl refinement is uniquely defined
by the following loop, which should always be used as a source of
symmetry information in preference to the above space-group names.
They are only intended as comments.
;
_shelx_estimated_absorpt_t_min 0.572
_shelx_estimated_absorpt_t_max 0.744

loop_
_space_group_symop_operation_xyz
'x, y, z'
'-x, -y, -z'

loop_
_atom_site_label
_atom_site_type_symbol
_atom_site_fract_x
_atom_site_fract_y
_atom_site_fract_z
_atom_site_U_iso_or_equiv
_atom_site_adp_type
_atom_site_occupancy
_atom_site_site_symmetry_order
_atom_site_calc_flag
_atom_site_refinement_flags_posn
_atom_site_refinement_flags_adp
Au1 Au 0.40001(3) 0.71653(3) 0.24832(2) 0.05271(15) Uani 1 1 d . .
Au2 Au 0.53651(3) 0.65090(3) 0.23109(2) 0.05441(15) Uani 1 1 d . .
Au3 Au 0.29783(3) 0.63440(3) 0.29013(2) 0.05504(15) Uani 1 1 d . .
Au4 Au 0.38573(3) 0.57446(3) 0.21993(2) 0.05442(15) Uani 1 1 d . .
Au5 Au 0.25662(3) 0.66868(4) 0.19167(2) 0.06116(17) Uani 1 1 d . .
Au6 Au 0.40220(3) 0.68094(3) 0.15473(2) 0.05872(16) Uani 1 1 d . .
Au7 Au 0.32520(4) 0.80347(4) 0.18053(2) 0.06686(18) Uani 1 1 d . .
Au8 Au 0.46958(3) 0.62545(3) 0.31286(2) 0.05145(14) Uani 1 1 d . .
Au9 Au 0.26203(4) 0.77581(4) 0.26706(2) 0.06453(17) Uani 1 1 d . .
Au10 Au 0.39143(4) 0.74994(3) 0.34293(2) 0.05830(16) Uani 1 1 d . .
Au11 Au 0.53968(4) 0.76414(3) 0.30658(2) 0.05942(16) Uani 1 1 d . .
Au12 Au 0.50412(4) 0.79473(3) 0.20647(2) 0.06355(17) Uani 1 1 d . .
Au13 Au 0.40877(4) 0.85702(3) 0.27393(2) 0.06767(18) Uani 1 1 d . .
Cl1 Cl 0.5345(2) 0.5544(2) 0.37156(12) 0.0602(9) Uani 1 1 d . .
Cl2 Cl 0.1477(3) 0.8348(3) 0.28153(15) 0.0811(12) Uani 1 1 d . .
Cl3 Cl 0.4104(3) 0.6532(3) 0.07464(12) 0.0765(12) Uani 1 1 d . .
P1 P 0.7356(9) 1.1319(8) 0.3048(6) 0.227(5) Uiso 1 1 d D U
P2 P 0.0340(4) 0.3300(4) 0.1844(3) 0.116(2) Uiso 1 1 d D U
F1A F 0.6473(13) 1.1533(13) 0.3236(9) 0.245(10) Uiso 1 1 d D U
F1B F 0.7472(17) 1.0703(13) 0.3476(9) 0.276(12) Uiso 1 1 d D U
F1C F 0.8284(13) 1.1067(13) 0.2928(9) 0.241(10) Uiso 1 1 d D U
F1D F 0.720(2) 1.1924(18) 0.2601(12) 0.378(18) Uiso 1 1 d D U
F1E F 0.6765(18) 1.0775(15) 0.2608(10) 0.304(13) Uiso 1 1 d D U
F1F F 0.7917(19) 1.1965(15) 0.3425(11) 0.323(14) Uiso 1 1 d D U
F2A F -0.0155(14) 0.3415(13) 0.2250(8) 0.243(10) Uiso 1 1 d D U
F2B F -0.0527(11) 0.3161(13) 0.1571(9) 0.244(10) Uiso 1 1 d D U
F2C F 0.1096(13) 0.3305(15) 0.2252(8) 0.264(11) Uiso 1 1 d D U
F2D F 0.028(2) 0.4071(10) 0.1715(12) 0.315(13) Uiso 1 1 d D U
F2E F 0.036(2) 0.2506(10) 0.1887(13) 0.340(15) Uiso 1 1 d D U
F2F F 0.0819(18) 0.3345(17) 0.1433(9) 0.310(13) Uiso 1 1 d D U
C1A C 0.2303(9) 0.5720(8) 0.3223(5) 0.063(3) Uani 1 1 d . U
N1A N 0.1586(7) 0.5409(7) 0.3017(4) 0.066(3) Uani 1 1 d . U
N1B N 0.2490(8) 0.5474(7) 0.3668(4) 0.065(3) Uani 1 1 d . U
C1B C 0.1319(7) 0.4990(6) 0.3336(3) 0.075(3) Uani 1 1 d G U
C1C C 0.0640(6) 0.4566(7) 0.3297(4) 0.088(4) Uani 1 1 d G U
H1C H 0.024680 0.454622 0.301234 0.105 Uiso 1 1 calc R U
C1D C 0.0535(6) 0.4170(6) 0.3674(5) 0.102(5) Uani 1 1 d G U
H1D H 0.007131 0.387967 0.364654 0.122 Uiso 1 1 calc R U
C1E C 0.1110(8) 0.4198(6) 0.4090(4) 0.104(5) Uani 1 1 d G U
H1E H 0.103911 0.392760 0.434716 0.125 Uiso 1 1 calc R U
C1F C 0.1789(7) 0.4623(7) 0.4129(3) 0.092(4) Uani 1 1 d G U
H1F H 0.218240 0.464207 0.441360 0.111 Uiso 1 1 calc R U
C1G C 0.1894(6) 0.5019(6) 0.3752(4) 0.077(3) Uani 1 1 d G U
C1H C 0.1186(10) 0.5465(11) 0.2527(6) 0.084(4) Uani 1 1 d . U
H1H1 H 0.100779 0.499504 0.238639 0.100 Uiso 1 1 calc R U
H1H2 H 0.157286 0.564943 0.234319 0.100 Uiso 1 1 calc R U
C1I C 0.0478(6) 0.5927(7) 0.2479(4) 0.088(4) Uani 1 1 d G U
C1J C 0.0529(6) 0.6596(7) 0.2693(4) 0.096(5) Uani 1 1 d G U
H1J H 0.100823 0.675691 0.289946 0.116 Uiso 1 1 calc R U
C1K C -0.0122(7) 0.7030(6) 0.2606(5) 0.123(6) Uani 1 1 d G U
H1K H -0.008718 0.748704 0.275247 0.147 Uiso 1 1 calc R U
C1L C -0.0824(6) 0.6794(8) 0.2305(5) 0.118(6) Uani 1 1 d G U
H1L H -0.126854 0.709061 0.224483 0.141 Uiso 1 1 calc R U
C1M C -0.0875(6) 0.6125(8) 0.2090(4) 0.113(5) Uani 1 1 d G U
H1M H -0.135450 0.596406 0.188419 0.136 Uiso 1 1 calc R U
C1N C -0.0224(7) 0.5691(7) 0.2178(4) 0.099(5) Uani 1 1 d G U
H1N H -0.025909 0.523392 0.203119 0.119 Uiso 1 1 calc R U
C1O C 0.3262(10) 0.5607(9) 0.3961(5) 0.071(3) Uani 1 1 d . U
H1O1 H 0.347898 0.604783 0.386842 0.085 Uiso 1 1 calc R U
H1O2 H 0.361861 0.523229 0.388365 0.085 Uiso 1 1 calc R U
C1P C 0.3314(6) 0.5658(6) 0.4494(2) 0.078(4) Uani 1 1 d G U
C1Q C 0.2782(6) 0.6043(6) 0.4712(4) 0.089(4) Uani 1 1 d G U
H1Q H 0.239339 0.631443 0.452598 0.107 Uiso 1 1 calc R U
C1R C 0.2819(7) 0.6030(6) 0.5201(4) 0.097(5) Uani 1 1 d G U
H1R H 0.245538 0.629270 0.534987 0.116 Uiso 1 1 calc R U
C1S C 0.3387(8) 0.5632(7) 0.5473(3) 0.095(4) Uani 1 1 d G U
H1S H 0.341238 0.562323 0.580705 0.115 Uiso 1 1 calc R U
C1T C 0.3919(7) 0.5247(6) 0.5255(3) 0.092(4) Uani 1 1 d G U
H1T H 0.430740 0.497548 0.544033 0.110 Uiso 1 1 calc R U
C1U C 0.3882(6) 0.5260(6) 0.4765(4) 0.075(4) Uani 1 1 d G U
H1U H 0.424543 0.499720 0.461644 0.091 Uiso 1 1 calc R U
C2A C 0.1488(9) 0.6395(10) 0.1522(5) 0.072(3) Uani 1 1 d . U
N2A N 0.1253(7) 0.5758(9) 0.1314(5) 0.078(3) Uani 1 1 d . U
N2B N 0.0831(8) 0.6807(8) 0.1418(5) 0.077(3) Uani 1 1 d . U
C2B C 0.0481(5) 0.5765(6) 0.1074(4) 0.077(3) Uani 1 1 d G U
C2C C -0.0023(6) 0.5256(5) 0.0806(4) 0.092(4) Uani 1 1 d G U
H2C H 0.016905 0.480260 0.075464 0.110 Uiso 1 1 calc R U
C2D C -0.0809(6) 0.5410(6) 0.0614(4) 0.103(5) Uani 1 1 d G U
H2D H -0.115327 0.506200 0.043111 0.124 Uiso 1 1 calc R U
C2E C -0.1090(5) 0.6073(7) 0.0690(4) 0.099(5) Uani 1 1 d G U
H2E H -0.162660 0.617859 0.055852 0.118 Uiso 1 1 calc R U
C2F C -0.0585(6) 0.6582(5) 0.0958(4) 0.091(4) Uani 1 1 d G U
H2F H -0.077762 0.703580 0.100945 0.110 Uiso 1 1 calc R U
C2G C 0.0200(6) 0.6428(6) 0.1150(4) 0.080(3) Uani 1 1 d G U
C2H C 0.0847(12) 0.7519(11) 0.1627(8) 0.102(5) Uani 1 1 d . U
H2H1 H 0.072536 0.749183 0.195112 0.122 Uiso 1 1 calc R U
H2H2 H 0.140376 0.770092 0.166700 0.122 Uiso 1 1 calc R U
C2I C 0.0335(8) 0.8032(6) 0.1392(6) 0.120(5) Uani 1 1 d G U
C2J C 0.0334(9) 0.8130(8) 0.0914(6) 0.139(6) Uani 1 1 d G U
H2J H 0.066679 0.785952 0.074668 0.167 Uiso 1 1 calc R U
C2K C -0.0155(11) 0.8625(10) 0.0680(5) 0.158(7) Uani 1 1 d G U
H2K H -0.015612 0.869235 0.035325 0.189 Uiso 1 1 calc R U
C2L C -0.0642(9) 0.9021(8) 0.0925(7) 0.159(7) Uani 1 1 d G U
H2L H -0.097638 0.935937 0.076496 0.191 Uiso 1 1 calc R U
C2M C -0.0641(9) 0.8923(8) 0.1403(7) 0.146(6) Uani 1 1 d G U
H2M H -0.097375 0.919356 0.157011 0.175 Uiso 1 1 calc R U
C2N C -0.0152(9) 0.8428(8) 0.1637(5) 0.129(6) Uani 1 1 d G U
H2N H -0.015084 0.836073 0.196355 0.155 Uiso 1 1 calc R U
C2O C 0.1740(10) 0.5122(11) 0.1372(6) 0.084(4) Uani 1 1 d . U
H2O1 H 0.220011 0.521391 0.163772 0.101 Uiso 1 1 calc R U
H2O2 H 0.141048 0.474010 0.145902 0.101 Uiso 1 1 calc R U
C2P C 0.2041(8) 0.4897(8) 0.0941(4) 0.101(4) Uani 1 1 d G U
C2Q C 0.2000(8) 0.4195(8) 0.0794(5) 0.117(5) Uani 1 1 d G U
H2Q H 0.173917 0.387161 0.095660 0.140 Uiso 1 1 calc R U
C2R C 0.2341(9) 0.3965(7) 0.0409(5) 0.130(6) Uani 1 1 d G U
H2R H 0.231334 0.348528 0.030883 0.156 Uiso 1 1 calc R U
C2S C 0.2723(8) 0.4438(9) 0.0171(4) 0.130(6) Uani 1 1 d G U
H2S H 0.295655 0.428079 -0.009175 0.156 Uiso 1 1 calc R U
C2T C 0.2764(8) 0.5140(8) 0.0318(4) 0.123(6) Uani 1 1 d G U
H2T H 0.302559 0.546263 0.015544 0.147 Uiso 1 1 calc R U
C2U C 0.2423(8) 0.5369(7) 0.0703(5) 0.109(5) Uani 1 1 d G U
H2U H 0.245142 0.584898 0.080321 0.130 Uiso 1 1 calc R U
C3A C 0.2614(11) 0.8647(10) 0.1327(6) 0.084(4) Uani 1 1 d . U
N3A N 0.2515(9) 0.8579(8) 0.0830(5) 0.084(3) Uani 1 1 d . U
N3B N 0.2125(10) 0.9172(9) 0.1431(6) 0.101(4) Uani 1 1 d . U
C3B C 0.1761(8) 0.9466(8) 0.1007(4) 0.113(5) Uani 1 1 d G U
C3C C 0.1226(10) 1.0001(7) 0.0908(4) 0.133(6) Uani 1 1 d G U
H3C H 0.104753 1.025664 0.116046 0.160 Uiso 1 1 calc R U
C3D C 0.0951(8) 1.0161(6) 0.0438(5) 0.142(6) Uani 1 1 d G U
H3D H 0.058511 1.052614 0.036971 0.170 Uiso 1 1 calc R U
C3E C 0.1211(8) 0.9787(8) 0.0068(4) 0.134(6) Uani 1 1 d G U
H3E H 0.102362 0.989601 -0.025311 0.161 Uiso 1 1 calc R U
C3F C 0.1747(9) 0.9252(7) 0.0168(4) 0.118(5) Uani 1 1 d G U
H3F H 0.192456 0.899635 -0.008518 0.141 Uiso 1 1 calc R U
C3G C 0.2021(7) 0.9092(6) 0.0637(5) 0.102(4) Uani 1 1 d G U
C3H C 0.1927(13) 0.9324(11) 0.1909(7) 0.108(5) Uani 1 1 d . U
H3H1 H 0.142949 0.905936 0.192253 0.130 Uiso 1 1 calc R U
H3H2 H 0.235803 0.913885 0.214747 0.130 Uiso 1 1 calc R U
C3I C 0.1814(11) 1.0056(7) 0.2059(5) 0.132(6) Uani 1 1 d G U
C3J C 0.2447(9) 1.0537(10) 0.2148(6) 0.144(6) Uani 1 1 d G U
H3J H 0.296497 1.040021 0.210559 0.172 Uiso 1 1 calc R U
C3K C 0.2324(11) 1.1219(9) 0.2298(7) 0.165(7) Uani 1 1 d G U
H3K H 0.275682 1.154822 0.235880 0.198 Uiso 1 1 calc R U
C3L C 0.1566(14) 1.1419(7) 0.2360(7) 0.173(8) Uani 1 1 d G U
H3L H 0.148180 1.188557 0.246254 0.208 Uiso 1 1 calc R U
C3M C 0.0933(10) 1.0938(10) 0.2271(7) 0.168(8) Uani 1 1 d G U
H3M H 0.041493 1.107492 0.231307 0.202 Uiso 1 1 calc R U
C3N C 0.1056(9) 1.0256(9) 0.2121(7) 0.157(7) Uani 1 1 d G U
H3N H 0.062306 0.992690 0.205986 0.188 Uiso 1 1 calc R U
C3O C 0.2912(11) 0.8073(10) 0.0561(6) 0.086(4) Uani 1 1 d . U
H3O1 H 0.328231 0.780264 0.078710 0.103 Uiso 1 1 calc R U
H3O2 H 0.323299 0.832224 0.036535 0.103 Uiso 1 1 calc R U
C3P C 0.2327(8) 0.7581(7) 0.0241(4) 0.101(4) Uani 1 1 d G U
C3Q C 0.1862(9) 0.7127(8) 0.0443(3) 0.114(5) Uani 1 1 d G U
H3Q H 0.192422 0.712068 0.077964 0.137 Uiso 1 1 calc R U
C3R C 0.1305(9) 0.6681(8) 0.0151(5) 0.125(6) Uani 1 1 d G U
H3R H 0.098700 0.637072 0.028839 0.150 Uiso 1 1 calc R U
C3S C 0.1214(9) 0.6690(8) -0.0342(5) 0.130(6) Uani 1 1 d G U
H3S H 0.083305 0.638579 -0.054186 0.156 Uiso 1 1 calc R U
C3T C 0.1679(9) 0.7145(9) -0.0544(3) 0.120(6) Uani 1 1 d G U
H3T H 0.161630 0.715082 -0.088087 0.144 Uiso 1 1 calc R U
C3U C 0.2236(8) 0.7590(8) -0.0252(4) 0.109(5) Uani 1 1 d G U
H3U H 0.255353 0.790079 -0.038962 0.131 Uiso 1 1 calc R U
C4A C 0.3721(9) 0.4746(9) 0.1934(5) 0.062(3) Uani 1 1 d . U
N4A N 0.4071(7) 0.4449(7) 0.1580(4) 0.064(3) Uani 1 1 d . U
N4B N 0.3276(7) 0.4226(7) 0.2076(4) 0.064(3) Uani 1 1 d . U
C4B C 0.3308(7) 0.3622(5) 0.1812(3) 0.069(3) Uani 1 1 d G U
C4C C 0.2929(7) 0.2977(6) 0.1806(4) 0.086(4) Uani 1 1 d G U
H4C H 0.259409 0.289561 0.202977 0.103 Uiso 1 1 calc R U
C4D C 0.3041(7) 0.2451(5) 0.1474(4) 0.099(5) Uani 1 1 d G U
H4D H 0.278220 0.200983 0.146955 0.119 Uiso 1 1 calc R U
C4E C 0.3532(8) 0.2570(5) 0.1147(4) 0.097(5) Uani 1 1 d G U
H4E H 0.360813 0.221019 0.091932 0.116 Uiso 1 1 calc R U
C4F C 0.3911(7) 0.3215(6) 0.1153(4) 0.085(4) Uani 1 1 d G U
H4F H 0.424597 0.329634 0.092929 0.102 Uiso 1 1 calc R U
C4G C 0.3799(7) 0.3741(5) 0.1485(4) 0.071(3) Uani 1 1 d G U
C4H C 0.2785(9) 0.4337(8) 0.2437(5) 0.064(3) Uani 1 1 d . U
H4H1 H 0.224498 0.413399 0.231030 0.077 Uiso 1 1 calc R U
H4H2 H 0.272826 0.484411 0.249410 0.077 Uiso 1 1 calc R U
C4I C 0.3107(6) 0.4029(6) 0.2912(3) 0.068(3) Uani 1 1 d G U
C4J C 0.2615(5) 0.3624(6) 0.3131(4) 0.088(4) Uani 1 1 d G U
H4J H 0.208304 0.350994 0.297326 0.105 Uiso 1 1 calc R U
C4K C 0.2902(7) 0.3387(7) 0.3580(4) 0.104(5) Uani 1 1 d G U
H4K H 0.256556 0.310980 0.372895 0.125 Uiso 1 1 calc R U
C4L C 0.3680(8) 0.3554(7) 0.3810(3) 0.099(5) Uani 1 1 d G U
H4L H 0.387634 0.339139 0.411659 0.118 Uiso 1 1 calc R U
C4M C 0.4172(6) 0.3959(6) 0.3591(4) 0.083(4) Uani 1 1 d G U
H4M H 0.470461 0.407314 0.374853 0.099 Uiso 1 1 calc R U
C4N C 0.3886(6) 0.4197(5) 0.3142(4) 0.068(3) Uani 1 1 d G U
H4N H 0.422210 0.447328 0.299284 0.081 Uiso 1 1 calc R U
C4O C 0.4515(10) 0.4854(10) 0.1299(5) 0.074(3) Uani 1 1 d . U
H4O1 H 0.478569 0.524798 0.150751 0.089 Uiso 1 1 calc R U
H4O2 H 0.412556 0.505351 0.104288 0.089 Uiso 1 1 calc R U
C4P C 0.5129(6) 0.4483(6) 0.1074(4) 0.081(4) Uani 1 1 d G U
C4Q C 0.5078(6) 0.4490(6) 0.0583(3) 0.084(4) Uani 1 1 d G U
H4Q H 0.468939 0.476534 0.039971 0.100 Uiso 1 1 calc R U
C4R C 0.5595(7) 0.4095(7) 0.0360(3) 0.095(4) Uani 1 1 d G U
H4R H 0.555934 0.410032 0.002404 0.114 Uiso 1 1 calc R U
C4S C 0.6163(7) 0.3693(7) 0.0627(4) 0.103(5) Uani 1 1 d G U
H4S H 0.651604 0.342316 0.047469 0.123 Uiso 1 1 calc R U
C4T C 0.6214(6) 0.3686(6) 0.1118(4) 0.098(5) Uani 1 1 d G U
H4T H 0.660279 0.341102 0.130102 0.118 Uiso 1 1 calc R U
C4U C 0.5698(7) 0.4081(6) 0.1341(3) 0.084(4) Uani 1 1 d G U
H4U H 0.573284 0.407604 0.167670 0.100 Uiso 1 1 calc R U
C5A C 0.6252(8) 0.5932(8) 0.2117(5) 0.060(3) Uani 1 1 d . U
N5A N 0.6464(7) 0.5869(7) 0.1685(4) 0.067(3) Uani 1 1 d . U
N5B N 0.6712(7) 0.5442(7) 0.2383(4) 0.060(3) Uani 1 1 d . U
C5B C 0.7050(6) 0.5384(6) 0.1671(4) 0.071(3) Uani 1 1 d G U
C5C C 0.7463(7) 0.5146(6) 0.1320(3) 0.090(4) Uani 1 1 d G U
H5C H 0.735546 0.533091 0.101360 0.108 Uiso 1 1 calc R U
C5D C 0.8034(7) 0.4639(7) 0.1417(4) 0.096(5) Uani 1 1 d G U
H5D H 0.831613 0.447629 0.117678 0.115 Uiso 1 1 calc R U
C5E C 0.8191(6) 0.4369(6) 0.1865(4) 0.095(4) Uani 1 1 d G U
H5E H 0.858092 0.402205 0.193104 0.114 Uiso 1 1 calc R U
C5F C 0.7778(6) 0.4607(6) 0.2216(3) 0.078(4) Uani 1 1 d G U
H5F H 0.788505 0.442243 0.252212 0.093 Uiso 1 1 calc R U
C5G C 0.7207(6) 0.5115(6) 0.2119(3) 0.068(3) Uani 1 1 d G U
C5H C 0.6069(10) 0.6251(10) 0.1275(5) 0.077(4) Uani 1 1 d . U
H5H1 H 0.562650 0.652053 0.136877 0.092 Uiso 1 1 calc R U
H5H2 H 0.583698 0.591328 0.100966 0.092 Uiso 1 1 calc R U
C5I C 0.6652(7) 0.6745(6) 0.1104(4) 0.091(4) Uani 1 1 d G U
C5J C 0.6580(7) 0.6817(7) 0.0617(4) 0.106(5) Uani 1 1 d G U
H5J H 0.619953 0.653808 0.039723 0.128 Uiso 1 1 calc R U
C5K C 0.7064(8) 0.7297(8) 0.0451(4) 0.125(6) Uani 1 1 d G U
H5K H 0.701465 0.734587 0.011802 0.150 Uiso 1 1 calc R U
C5L C 0.7621(7) 0.7705(6) 0.0773(5) 0.115(5) Uani 1 1 d G U
H5L H 0.795154 0.803246 0.065915 0.139 Uiso 1 1 calc R U
C5M C 0.7693(7) 0.7633(6) 0.1260(5) 0.104(5) Uani 1 1 d G U
H5M H 0.807332 0.791126 0.147949 0.124 Uiso 1 1 calc R U
C5N C 0.7209(7) 0.7153(7) 0.1426(3) 0.090(4) Uani 1 1 d G U
H5N H 0.725821 0.710348 0.175871 0.108 Uiso 1 1 calc R U
C5O C 0.6659(9) 0.5282(8) 0.2878(5) 0.063(3) Uani 1 1 d . U
H5O1 H 0.626151 0.558636 0.299320 0.076 Uiso 1 1 calc R U
H5O2 H 0.718423 0.538183 0.308894 0.076 Uiso 1 1 calc R U
C5P C 0.6417(7) 0.4526(5) 0.2907(4) 0.074(3) Uani 1 1 d G U
C5Q C 0.5696(6) 0.4279(6) 0.2632(4) 0.078(4) Uani 1 1 d G U
H5Q H 0.535685 0.458701 0.244396 0.094 Uiso 1 1 calc R U
C5R C 0.5472(6) 0.3582(6) 0.2631(4) 0.093(4) Uani 1 1 d G U
H5R H 0.497960 0.341396 0.244256 0.112 Uiso 1 1 calc R U
C5S C 0.5969(8) 0.3132(5) 0.2906(4) 0.093(4) Uani 1 1 d G U
H5S H 0.581559 0.265601 0.290517 0.111 Uiso 1 1 calc R U
C5T C 0.6689(7) 0.3379(6) 0.3181(4) 0.086(4) Uani 1 1 d G U
H5T H 0.702883 0.307110 0.336918 0.103 Uiso 1 1 calc R U
C5U C 0.6914(6) 0.4076(6) 0.3182(4) 0.081(4) Uani 1 1 d G U
H5U H 0.740608 0.424415 0.337060 0.098 Uiso 1 1 calc R U
C6A C 0.6409(10) 0.8010(10) 0.3545(5) 0.072(3) Uani 1 1 d . U
N6A N 0.6627(10) 0.8652(9) 0.3652(6) 0.096(4) Uani 1 1 d . U
N6B N 0.6950(8) 0.7614(9) 0.3797(5) 0.083(3) Uani 1 1 d . U
C6B C 0.7546(7) 0.7996(7) 0.4083(4) 0.094(4) Uani 1 1 d G U
C6C C 0.8228(8) 0.7865(6) 0.4414(5) 0.108(5) Uani 1 1 d G U
H6C H 0.836858 0.739976 0.447735 0.129 Uiso 1 1 calc R U
C6D C 0.8703(6) 0.8415(8) 0.4653(4) 0.117(6) Uani 1 1 d G U
H6D H 0.916887 0.832588 0.487914 0.140 Uiso 1 1 calc R U
C6E C 0.8496(8) 0.9097(7) 0.4560(5) 0.126(6) Uani 1 1 d G U
H6E H 0.882138 0.947265 0.472304 0.152 Uiso 1 1 calc R U
C6F C 0.7815(9) 0.9228(6) 0.4229(5) 0.118(6) Uani 1 1 d G U
H6F H 0.767362 0.969331 0.416515 0.142 Uiso 1 1 calc R U
C6G C 0.7339(7) 0.8678(8) 0.3990(4) 0.101(4) Uani 1 1 d G U
C6H C 0.6873(11) 0.6833(10) 0.3818(7) 0.088(4) Uani 1 1 d . U
H6H1 H 0.671124 0.673551 0.412401 0.106 Uiso 1 1 calc R U
H6H2 H 0.643212 0.666119 0.355883 0.106 Uiso 1 1 calc R U
C6I C 0.7597(6) 0.6416(6) 0.3778(4) 0.087(4) Uani 1 1 d G U
C6J C 0.7773(8) 0.5883(7) 0.4086(4) 0.101(5) Uani 1 1 d G U
H6J H 0.746944 0.582330 0.432916 0.122 Uiso 1 1 calc R U
C6K C 0.8393(8) 0.5438(6) 0.4039(5) 0.110(5) Uani 1 1 d G U
H6K H 0.851299 0.507325 0.425005 0.131 Uiso 1 1 calc R U
C6L C 0.8837(7) 0.5525(7) 0.3684(5) 0.112(5) Uani 1 1 d G U
H6L H 0.926033 0.522073 0.365197 0.134 Uiso 1 1 calc R U
C6M C 0.8661(7) 0.6058(8) 0.3376(5) 0.107(5) Uani 1 1 d G U
H6M H 0.896411 0.611826 0.313301 0.129 Uiso 1 1 calc R U
C6N C 0.8041(8) 0.6504(6) 0.3423(4) 0.098(5) Uani 1 1 d G U
H6N H 0.792056 0.686832 0.321212 0.118 Uiso 1 1 calc R U
C6O C 0.6175(14) 0.9280(12) 0.3494(7) 0.115(5) Uani 1 1 d . U
H6O1 H 0.578680 0.914802 0.319784 0.138 Uiso 1 1 calc R U
H6O2 H 0.655499 0.962799 0.341452 0.138 Uiso 1 1 calc R U
C6P C 0.5723(10) 0.9622(8) 0.3853(6) 0.128(5) Uani 1 1 d G U
C6Q C 0.5779(10) 1.0337(8) 0.3957(7) 0.150(6) Uani 1 1 d G U
H6Q H 0.613881 1.061384 0.382449 0.180 Uiso 1 1 calc R U
C6R C 0.5310(12) 1.0647(6) 0.4255(5) 0.158(7) Uani 1 1 d G U
H6R H 0.534796 1.113496 0.432681 0.189 Uiso 1 1 calc R U
C6S C 0.4783(11) 1.0242(8) 0.4449(3) 0.158(7) Uani 1 1 d G U
H6S H 0.446242 1.045314 0.465338 0.189 Uiso 1 1 calc R U
C6T C 0.4727(10) 0.9527(8) 0.4345(6) 0.146(6) Uani 1 1 d G U
H6T H 0.436773 0.925018 0.447763 0.175 Uiso 1 1 calc R U
C6U C 0.5197(11) 0.9217(6) 0.4047(6) 0.134(6) Uani 1 1 d G U
H6U H 0.515858 0.872904 0.397532 0.160 Uiso 1 1 calc R U
C7A C 0.4102(16) 0.9649(11) 0.2901(9) 0.113(5) Uani 1 1 d . U
N7A N 0.4456(13) 1.0077(9) 0.2754(8) 0.122(4) Uani 1 1 d . U
N7B N 0.3576(14) 0.9921(9) 0.3189(8) 0.137(5) Uani 1 1 d . U
C7B C 0.4296(12) 1.0757(7) 0.2945(7) 0.144(5) Uani 1 1 d G U
C7C C 0.4581(12) 1.1426(9) 0.2902(7) 0.163(7) Uani 1 1 d G U
H7C H 0.494966 1.150018 0.269664 0.196 Uiso 1 1 calc R U
C7D C 0.4327(13) 1.1985(6) 0.3159(8) 0.181(7) Uani 1 1 d G U
H7D H 0.452195 1.244228 0.312992 0.217 Uiso 1 1 calc R U
C7E C 0.3788(13) 1.1876(7) 0.3460(8) 0.185(7) Uani 1 1 d G U
H7E H 0.361418 1.225881 0.363560 0.222 Uiso 1 1 calc R U
C7F C 0.3503(12) 1.1208(8) 0.3503(7) 0.171(7) Uani 1 1 d G U
H7F H 0.313411 1.113323 0.370799 0.206 Uiso 1 1 calc R U
C7G C 0.3757(12) 1.0648(6) 0.3245(8) 0.150(5) Uani 1 1 d G U
C7H C 0.5019(17) 0.9976(12) 0.2439(9) 0.130(5) Uani 1 1 d . U
H7H1 H 0.509520 0.947147 0.238471 0.156 Uiso 1 1 calc R U
H7H2 H 0.554168 1.018960 0.259442 0.156 Uiso 1 1 calc R U
C7I C 0.4744(13) 1.0299(10) 0.1943(6) 0.142(6) Uani 1 1 d G U
C7J C 0.5180(11) 1.0837(10) 0.1800(7) 0.158(7) Uani 1 1 d G U
H7J H 0.563681 1.103496 0.201070 0.189 Uiso 1 1 calc R U
C7K C 0.4947(13) 1.1087(9) 0.1349(8) 0.170(8) Uani 1 1 d G U
H7K H 0.524515 1.145509 0.125182 0.204 Uiso 1 1 calc R U
C7L C 0.4279(14) 1.0798(10) 0.1042(6) 0.169(8) Uani 1 1 d G U
H7L H 0.412017 1.096851 0.073347 0.203 Uiso 1 1 calc R U
C7M C 0.3844(11) 1.0259(10) 0.1184(7) 0.165(7) Uani 1 1 d G U
H7M H 0.338684 1.006179 0.097398 0.198 Uiso 1 1 calc R U
C7N C 0.4076(12) 1.0010(8) 0.1635(8) 0.152(7) Uani 1 1 d G U
H7N H 0.377849 0.964165 0.173285 0.182 Uiso 1 1 calc R U
C7O C 0.3041(19) 0.9558(14) 0.3447(12) 0.166(7) Uani 1 1 d . U
H7O1 H 0.275886 0.919190 0.321805 0.199 Uiso 1 1 calc R U
H7O2 H 0.339576 0.931305 0.369673 0.199 Uiso 1 1 calc R U
C7P C 0.2457(14) 0.9858(9) 0.3672(10) 0.185(7) Uani 1 1 d G U
C7Q C 0.2550(13) 1.0022(11) 0.4159(9) 0.195(8) Uani 1 1 d G U
H7Q H 0.301430 0.988329 0.436908 0.234 Uiso 1 1 calc R U
C7R C 0.1963(17) 1.0388(12) 0.4340(7) 0.216(9) Uani 1 1 d G U
H7R H 0.202682 1.050015 0.467334 0.259 Uiso 1 1 calc R U
C7S C 0.1283(14) 1.0591(12) 0.4033(11) 0.235(10) Uani 1 1 d G U
H7S H 0.088249 1.084170 0.415697 0.282 Uiso 1 1 calc R U
C7T C 0.1190(14) 1.0428(13) 0.3546(10) 0.231(10) Uani 1 1 d G U
H7T H 0.072564 1.056642 0.333634 0.277 Uiso 1 1 calc R U
C7U C 0.1777(17) 1.0061(12) 0.3365(7) 0.215(9) Uani 1 1 d G U
H7U H 0.171311 0.994958 0.303207 0.258 Uiso 1 1 calc R U
C8A C 0.3805(10) 0.7599(9) 0.4134(5) 0.072(4) Uani 1 1 d . U
N8A N 0.4314(7) 0.7367(7) 0.4513(4) 0.066(3) Uani 1 1 d . U
N8B N 0.3177(8) 0.7899(8) 0.4300(5) 0.083(3) Uani 1 1 d . U
C8B C 0.4016(7) 0.7506(7) 0.4923(3) 0.080(4) Uani 1 1 d G U
C8C C 0.4281(6) 0.7361(7) 0.5397(4) 0.092(4) Uani 1 1 d G U
H8C H 0.476393 0.711884 0.548524 0.111 Uiso 1 1 calc R U
C8D C 0.3840(8) 0.7570(8) 0.5741(3) 0.109(5) Uani 1 1 d G U
H8D H 0.402169 0.747101 0.606469 0.131 Uiso 1 1 calc R U
C8E C 0.3134(7) 0.7924(8) 0.5612(4) 0.112(5) Uani 1 1 d G U
H8E H 0.283242 0.806692 0.584677 0.134 Uiso 1 1 calc R U
C8F C 0.2868(6) 0.8069(7) 0.5138(4) 0.104(5) Uani 1 1 d G U
H8F H 0.238536 0.831065 0.504940 0.125 Uiso 1 1 calc R U
C8G C 0.3309(7) 0.7860(7) 0.4794(3) 0.087(4) Uani 1 1 d G U
C8H C 0.4994(9) 0.6968(9) 0.4477(5) 0.068(3) Uani 1 1 d . U
H8H1 H 0.506012 0.693684 0.413956 0.081 Uiso 1 1 calc R U
H8H2 H 0.489578 0.649032 0.456724 0.081 Uiso 1 1 calc R U
C8I C 0.5773(5) 0.7252(6) 0.4785(4) 0.072(3) Uani 1 1 d G U
C8J C 0.6373(7) 0.6802(5) 0.4961(4) 0.083(4) Uani 1 1 d G U
H8J H 0.629459 0.631402 0.489510 0.100 Uiso 1 1 calc R U
C8K C 0.7088(6) 0.7064(7) 0.5235(4) 0.096(5) Uani 1 1 d G U
H8K H 0.749812 0.675666 0.535570 0.115 Uiso 1 1 calc R U
C8L C 0.7203(6) 0.7778(7) 0.5332(4) 0.098(5) Uani 1 1 d G U
H8L H 0.769123 0.795748 0.551875 0.117 Uiso 1 1 calc R U
C8M C 0.6602(7) 0.8228(5) 0.5155(4) 0.093(4) Uani 1 1 d G U
H8M H 0.668081 0.871566 0.522120 0.112 Uiso 1 1 calc R U
C8N C 0.5887(6) 0.7965(5) 0.4881(4) 0.082(4) Uani 1 1 d G U
H8N H 0.547727 0.827303 0.476060 0.098 Uiso 1 1 calc R U
C8O C 0.2505(10) 0.8226(10) 0.4017(6) 0.085(4) Uani 1 1 d . U
H8O1 H 0.258064 0.821718 0.368170 0.102 Uiso 1 1 calc R U
H8O2 H 0.249281 0.871841 0.413380 0.102 Uiso 1 1 calc R U
C8P C 0.1719(6) 0.7875(8) 0.4035(5) 0.097(4) Uani 1 1 d G U
C8Q C 0.1106(8) 0.8280(6) 0.4152(5) 0.110(5) Uani 1 1 d G U
H8Q H 0.119464 0.876436 0.422894 0.132 Uiso 1 1 calc R U
C8R C 0.0362(7) 0.7976(8) 0.4157(5) 0.124(6) Uani 1 1 d G U
H8R H -0.005722 0.825227 0.423681 0.149 Uiso 1 1 calc R U
C8S C 0.0231(6) 0.7267(8) 0.4044(6) 0.124(6) Uani 1 1 d G U
H8S H -0.027675 0.705912 0.404722 0.149 Uiso 1 1 calc R U
C8T C 0.0845(8) 0.6862(6) 0.3927(5) 0.116(5) Uani 1 1 d G U
H8T H 0.075558 0.637806 0.384976 0.139 Uiso 1 1 calc R U
C8U C 0.1588(7) 0.7167(7) 0.3922(5) 0.103(5) Uani 1 1 d G U
H8U H 0.200744 0.689013 0.384188 0.123 Uiso 1 1 calc R U
C9A C 0.5842(11) 0.8525(11) 0.1741(7) 0.085(4) Uani 1 1 d . U
N9A N 0.6408(10) 0.8919(10) 0.1937(7) 0.103(4) Uani 1 1 d . U
N9B N 0.5759(10) 0.8500(9) 0.1254(6) 0.098(4) Uani 1 1 d . U
C9B C 0.6366(6) 0.8948(7) 0.1158(5) 0.107(4) Uani 1 1 d G U
C9C C 0.6585(8) 0.9128(7) 0.0735(5) 0.124(5) Uani 1 1 d G U
H9C H 0.631954 0.891363 0.043873 0.148 Uiso 1 1 calc R U
C9D C 0.7193(8) 0.9621(7) 0.0744(5) 0.135(6) Uani 1 1 d G U
H9D H 0.734218 0.974426 0.045537 0.162 Uiso 1 1 calc R U
C9E C 0.7581(7) 0.9934(7) 0.1177(6) 0.130(6) Uani 1 1 d G U
H9E H 0.799639 1.027172 0.118411 0.155 Uiso 1 1 calc R U
C9F C 0.7362(8) 0.9754(8) 0.1600(5) 0.122(5) Uani 1 1 d G U
H9F H 0.762797 0.996855 0.189622 0.147 Uiso 1 1 calc R U
C9G C 0.6755(8) 0.9261(8) 0.1590(5) 0.110(4) Uani 1 1 d G U
C9H C 0.5198(13) 0.8056(12) 0.0902(7) 0.108(5) Uani 1 1 d . U
H9H1 H 0.476193 0.789527 0.105961 0.129 Uiso 1 1 calc R U
H9H2 H 0.548549 0.763845 0.081620 0.129 Uiso 1 1 calc R U
C9I C 0.4829(8) 0.8372(8) 0.0456(4) 0.113(5) Uani 1 1 d G U
C9J C 0.4654(9) 0.7973(6) 0.0027(5) 0.117(5) Uani 1 1 d G U
H9J H 0.480638 0.750116 0.001352 0.141 Uiso 1 1 calc R U
C9K C 0.4256(10) 0.8266(8) -0.0382(4) 0.124(6) Uani 1 1 d G U
H9K H 0.413664 0.799311 -0.067539 0.149 Uiso 1 1 calc R U
C9L C 0.4033(10) 0.8957(8) -0.0363(4) 0.131(6) Uani 1 1 d G U
H9L H 0.376139 0.915649 -0.064251 0.157 Uiso 1 1 calc R U
C9M C 0.4208(9) 0.9356(6) 0.0066(5) 0.127(6) Uani 1 1 d G U
H9M H 0.405588 0.982792 0.007928 0.152 Uiso 1 1 calc R U
C9N C 0.4606(9) 0.9063(7) 0.0475(4) 0.116(5) Uani 1 1 d G U
H9N H 0.472562 0.933598 0.076820 0.140 Uiso 1 1 calc R U
C9O C 0.6655(13) 0.9060(14) 0.2442(7) 0.123(5) Uani 1 1 d . U
H9O1 H 0.634711 0.874769 0.260949 0.148 Uiso 1 1 calc R U
H9O2 H 0.652059 0.954423 0.252499 0.148 Uiso 1 1 calc R U
C9P C 0.7520(9) 0.8966(11) 0.2618(7) 0.145(6) Uani 1 1 d G U
C9Q C 0.7765(11) 0.8289(9) 0.2695(7) 0.157(7) Uani 1 1 d G U
H9Q H 0.740025 0.790944 0.259183 0.188 Uiso 1 1 calc R U
C9R C 0.8543(12) 0.8169(9) 0.2922(8) 0.170(8) Uani 1 1 d G U
H9R H 0.870956 0.770651 0.297413 0.204 Uiso 1 1 calc R U
C9S C 0.9076(9) 0.8725(12) 0.3072(7) 0.180(8) Uani 1 1 d G U
H9S H 0.960749 0.864258 0.322747 0.216 Uiso 1 1 calc R U
C9T C 0.8832(11) 0.9402(10) 0.2996(8) 0.189(8) Uani 1 1 d G U
H9T H 0.919612 0.978159 0.309851 0.227 Uiso 1 1 calc R U
C9U C 0.8054(12) 0.9522(9) 0.2769(8) 0.180(8) Uani 1 1 d G U
H9U H 0.788681 0.998453 0.271620 0.216 Uiso 1 1 calc R U

loop_
_atom_site_aniso_label
_atom_site_aniso_U_11
_atom_site_aniso_U_22
_atom_site_aniso_U_33
_atom_site_aniso_U_23
_atom_site_aniso_U_13
_atom_site_aniso_U_12
Au1 0.0541(3) 0.0688(4) 0.0353(3) 0.0060(2) 0.0066(2) 0.0156(3)
Au2 0.0514(3) 0.0734(4) 0.0391(3) 0.0059(2) 0.0088(2) 0.0127(3)
Au3 0.0519(3) 0.0776(4) 0.0358(3) 0.0040(2) 0.0080(2) 0.0113(3)
Au4 0.0532(3) 0.0741(4) 0.0356(3) -0.0001(2) 0.0078(2) 0.0085(3)
Au5 0.0524(3) 0.0929(5) 0.0374(3) 0.0068(3) 0.0045(2) 0.0149(3)
Au6 0.0568(3) 0.0852(4) 0.0350(3) 0.0082(3) 0.0084(2) 0.0158(3)
Au7 0.0685(4) 0.0845(4) 0.0498(3) 0.0185(3) 0.0107(3) 0.0254(3)
Au8 0.0519(3) 0.0680(4) 0.0339(3) 0.0046(2) 0.0056(2) 0.0112(2)
Au9 0.0618(4) 0.0855(4) 0.0467(3) 0.0063(3) 0.0089(3) 0.0245(3)
Au10 0.0617(3) 0.0735(4) 0.0389(3) -0.0014(2) 0.0078(2) 0.0130(3)
Au11 0.0629(4) 0.0676(4) 0.0461(3) 0.0019(3) 0.0060(3) 0.0066(3)
Au12 0.0670(4) 0.0737(4) 0.0526(3) 0.0144(3) 0.0140(3) 0.0132(3)
Au13 0.0809(4) 0.0641(4) 0.0604(4) 0.0058(3) 0.0176(3) 0.0165(3)
Cl1 0.063(2) 0.079(2) 0.0389(17) 0.0118(16) 0.0062(15) 0.0170(18)
Cl2 0.071(3) 0.106(3) 0.067(3) 0.003(2) 0.014(2) 0.036(2)
Cl3 0.075(3) 0.122(4) 0.0352(18) 0.0068(19) 0.0133(17) 0.022(2)
C1A 0.059(7) 0.081(8) 0.048(6) 0.005(6) 0.007(5) 0.009(6)
N1A 0.059(6) 0.089(7) 0.050(5) -0.007(5) 0.017(4) -0.001(5)
N1B 0.069(6) 0.077(7) 0.051(5) 0.013(5) 0.011(4) 0.006(5)
C1B 0.069(7) 0.092(8) 0.068(6) -0.001(6) 0.028(5) 0.000(6)
C1C 0.073(8) 0.099(10) 0.096(9) 0.005(8) 0.032(7) -0.001(7)
C1D 0.088(10) 0.111(11) 0.114(11) 0.018(9) 0.038(7) -0.013(9)
C1E 0.108(10) 0.107(11) 0.106(10) 0.020(9) 0.037(8) -0.010(8)
C1F 0.101(10) 0.101(11) 0.080(8) 0.017(7) 0.030(7) -0.005(8)
C1G 0.079(7) 0.088(8) 0.068(7) 0.007(6) 0.023(5) 0.000(6)
C1H 0.061(7) 0.136(11) 0.053(6) -0.002(7) 0.011(6) -0.005(7)
C1I 0.049(6) 0.147(10) 0.067(8) 0.020(7) 0.005(6) -0.010(6)
C1J 0.057(8) 0.136(10) 0.090(10) 0.031(8) -0.010(7) 0.005(7)
C1K 0.064(9) 0.153(12) 0.137(13) 0.029(10) -0.023(9) 0.014(8)
C1L 0.055(8) 0.167(13) 0.124(13) 0.035(10) -0.013(8) 0.009(9)
C1M 0.061(8) 0.177(13) 0.096(11) 0.026(10) -0.002(8) -0.002(9)
C1N 0.055(7) 0.163(12) 0.074(9) 0.015(9) -0.001(7) -0.008(7)
C1O 0.074(7) 0.093(9) 0.045(6) 0.010(6) 0.011(5) 0.012(7)
C1P 0.091(8) 0.101(9) 0.044(6) 0.017(6) 0.018(5) 0.011(7)
C1Q 0.102(10) 0.117(11) 0.053(7) 0.007(7) 0.023(7) 0.015(8)
C1R 0.116(11) 0.123(12) 0.058(7) 0.004(8) 0.032(7) -0.006(8)
C1S 0.120(11) 0.111(11) 0.055(8) 0.004(7) 0.016(7) -0.019(8)
C1T 0.117(11) 0.104(11) 0.051(7) 0.016(7) 0.003(7) -0.004(8)
C1U 0.091(9) 0.084(9) 0.051(6) 0.018(6) 0.009(6) 0.001(7)
C2A 0.057(6) 0.116(8) 0.040(7) 0.008(6) 0.004(5) 0.010(6)
N2A 0.050(5) 0.127(8) 0.054(6) -0.010(6) 0.005(5) 0.012(5)
N2B 0.058(6) 0.114(7) 0.056(7) 0.018(6) 0.002(5) 0.010(5)
C2B 0.048(6) 0.134(8) 0.047(7) -0.002(6) 0.008(5) 0.001(5)
C2C 0.053(7) 0.151(10) 0.067(9) -0.016(8) 0.008(6) -0.002(7)
C2D 0.058(7) 0.162(12) 0.081(10) -0.007(10) -0.006(7) 0.000(8)
C2E 0.065(8) 0.159(12) 0.066(9) 0.013(9) -0.005(7) 0.008(7)
C2F 0.066(7) 0.139(11) 0.067(9) 0.027(8) -0.001(6) 0.012(7)
C2G 0.056(6) 0.129(8) 0.056(7) 0.016(7) 0.005(5) 0.011(6)
C2H 0.080(10) 0.107(8) 0.112(11) 0.022(7) -0.005(9) 0.020(7)
C2I 0.090(10) 0.123(10) 0.146(11) 0.041(9) 0.005(9) 0.028(8)
C2J 0.108(12) 0.157(14) 0.155(12) 0.061(11) 0.011(11) 0.034(10)
C2K 0.131(14) 0.171(15) 0.178(14) 0.078(12) 0.023(12) 0.050(11)
C2L 0.125(14) 0.173(15) 0.190(15) 0.085(13) 0.030(12) 0.052(11)
C2M 0.112(13) 0.147(14) 0.189(15) 0.076(12) 0.031(12) 0.048(10)
C2N 0.095(12) 0.119(12) 0.178(14) 0.052(11) 0.022(10) 0.032(9)
C2O 0.060(8) 0.130(9) 0.056(7) -0.012(7) 0.000(6) 0.019(7)
C2P 0.075(9) 0.163(11) 0.058(8) -0.025(7) 0.004(6) 0.015(8)
C2Q 0.104(11) 0.167(11) 0.075(10) -0.028(9) 0.012(8) 0.028(10)
C2R 0.120(13) 0.187(14) 0.079(11) -0.032(10) 0.015(9) 0.027(11)
C2S 0.102(12) 0.200(15) 0.081(11) -0.044(10) 0.012(9) 0.010(11)
C2T 0.082(10) 0.201(14) 0.076(10) -0.046(10) 0.009(8) -0.007(11)
C2U 0.076(10) 0.181(13) 0.063(9) -0.026(8) 0.008(7) 0.003(9)
C3A 0.086(9) 0.100(10) 0.065(6) 0.032(7) 0.003(7) 0.040(7)
N3A 0.086(8) 0.107(8) 0.064(6) 0.044(5) 0.014(6) 0.034(6)
N3B 0.111(9) 0.109(9) 0.086(7) 0.031(6) 0.012(7) 0.056(7)
C3B 0.127(11) 0.117(10) 0.100(8) 0.048(8) 0.017(8) 0.062(8)
C3C 0.149(13) 0.128(12) 0.128(11) 0.051(10) 0.020(11) 0.078(10)
C3D 0.159(14) 0.135(13) 0.135(12) 0.063(11) 0.017(11) 0.067(11)
C3E 0.148(14) 0.138(13) 0.120(11) 0.067(10) 0.013(11) 0.059(10)
C3F 0.131(13) 0.133(12) 0.090(8) 0.061(9) 0.004(9) 0.049(10)
C3G 0.114(10) 0.112(9) 0.084(7) 0.054(7) 0.013(7) 0.047(7)
C3H 0.111(11) 0.121(10) 0.096(9) 0.028(9) 0.020(9) 0.058(9)
C3I 0.132(11) 0.123(10) 0.144(12) 0.016(10) 0.031(11) 0.068(9)
C3J 0.156(13) 0.127(12) 0.156(14) 0.033(12) 0.039(13) 0.051(10)
C3K 0.179(15) 0.134(12) 0.187(16) 0.023(13) 0.040(15) 0.056(11)
C3L 0.182(16) 0.145(14) 0.195(17) 0.014(14) 0.035(16) 0.065(11)
C3M 0.163(15) 0.144(14) 0.197(16) -0.001(14) 0.034(15) 0.077(11)
C3N 0.140(12) 0.146(13) 0.186(15) 0.003(13) 0.034(13) 0.076(10)
C3O 0.090(10) 0.110(10) 0.059(7) 0.029(6) 0.009(6) 0.025(7)
C3P 0.107(10) 0.136(11) 0.062(7) 0.017(7) 0.012(7) 0.010(8)
C3Q 0.122(12) 0.151(13) 0.067(9) 0.015(9) 0.009(8) -0.012(9)
C3R 0.132(13) 0.166(14) 0.075(9) 0.013(10) 0.014(9) -0.027(10)
C3S 0.134(13) 0.176(15) 0.076(9) 0.000(10) 0.015(9) -0.019(11)
C3T 0.120(13) 0.173(15) 0.065(9) 0.017(9) 0.005(8) -0.003(10)
C3U 0.108(11) 0.155(13) 0.062(7) 0.019(8) 0.003(7) 0.016(9)
C4A 0.061(7) 0.082(7) 0.043(6) -0.008(5) 0.009(5) 0.003(6)
N4A 0.062(6) 0.088(6) 0.041(5) -0.008(5) 0.010(4) 0.008(5)
N4B 0.065(6) 0.075(6) 0.052(6) -0.001(5) 0.015(5) 0.013(5)
C4B 0.080(8) 0.074(6) 0.053(7) -0.001(5) 0.009(6) 0.016(6)
C4C 0.093(10) 0.081(7) 0.083(9) -0.002(7) 0.016(8) 0.013(7)
C4D 0.120(12) 0.085(9) 0.093(10) -0.009(7) 0.024(8) 0.009(9)
C4E 0.115(11) 0.087(8) 0.087(10) -0.008(8) 0.020(8) 0.013(8)
C4F 0.104(10) 0.088(8) 0.062(8) -0.011(7) 0.018(7) 0.017(7)
C4G 0.081(8) 0.083(6) 0.047(6) -0.005(5) 0.009(5) 0.014(6)
C4H 0.069(8) 0.071(8) 0.054(6) -0.003(5) 0.017(5) 0.009(6)
C4I 0.076(7) 0.073(8) 0.054(6) -0.002(6) 0.012(5) 0.007(6)
C4J 0.085(9) 0.112(11) 0.072(8) 0.022(8) 0.023(7) 0.011(8)
C4K 0.101(10) 0.128(12) 0.088(9) 0.040(9) 0.017(8) 0.021(9)
C4L 0.109(10) 0.109(11) 0.079(9) 0.030(8) 0.011(7) 0.023(9)
C4M 0.097(9) 0.085(10) 0.062(8) 0.004(7) 0.003(6) 0.018(8)
C4N 0.086(8) 0.057(8) 0.056(7) -0.002(6) 0.001(6) 0.006(6)
C4O 0.064(8) 0.110(9) 0.049(7) -0.003(7) 0.018(6) 0.006(6)
C4P 0.071(8) 0.117(10) 0.056(6) -0.012(7) 0.020(6) 0.012(6)
C4Q 0.076(9) 0.123(11) 0.055(6) -0.016(7) 0.023(6) 0.001(7)
C4R 0.077(9) 0.138(12) 0.074(8) -0.017(8) 0.032(7) -0.002(8)
C4S 0.081(10) 0.138(12) 0.095(9) -0.015(9) 0.037(8) 0.011(8)
C4T 0.081(9) 0.121(11) 0.094(9) -0.004(9) 0.022(8) 0.019(8)
C4U 0.066(8) 0.109(11) 0.079(8) 0.002(7) 0.023(6) 0.003(7)
C5A 0.050(7) 0.090(8) 0.042(6) 0.003(5) 0.012(5) 0.019(6)
N5A 0.058(6) 0.101(8) 0.042(5) -0.002(5) 0.013(4) 0.017(5)
N5B 0.047(6) 0.089(7) 0.045(5) 0.010(5) 0.010(4) 0.015(5)
C5B 0.058(7) 0.105(9) 0.053(6) -0.002(6) 0.016(5) 0.018(6)
C5C 0.074(9) 0.128(11) 0.077(8) 0.000(8) 0.036(7) 0.025(7)
C5D 0.073(9) 0.130(12) 0.091(9) -0.002(9) 0.035(8) 0.030(8)
C5E 0.081(9) 0.116(11) 0.091(9) -0.005(8) 0.031(8) 0.024(8)
C5F 0.058(8) 0.104(10) 0.073(8) 0.008(7) 0.014(6) 0.021(6)
C5G 0.052(7) 0.092(8) 0.063(6) 0.004(6) 0.016(5) 0.013(5)
C5H 0.068(8) 0.126(10) 0.043(6) 0.008(6) 0.021(6) 0.027(6)
C5I 0.071(8) 0.138(10) 0.071(7) 0.027(7) 0.025(6) 0.028(7)
C5J 0.092(10) 0.161(13) 0.079(8) 0.035(9) 0.038(7) 0.018(9)
C5K 0.104(12) 0.171(14) 0.115(11) 0.046(10) 0.045(9) 0.013(10)
C5L 0.088(11) 0.153(13) 0.123(11) 0.052(10) 0.052(9) 0.014(9)
C5M 0.067(9) 0.136(12) 0.118(10) 0.049(9) 0.027(8) 0.029(8)
C5N 0.066(9) 0.126(11) 0.085(9) 0.043(8) 0.019(7) 0.032(7)
C5O 0.051(7) 0.095(7) 0.046(6) 0.016(6) 0.006(5) 0.025(6)
C5P 0.075(7) 0.098(7) 0.053(7) 0.016(6) 0.020(6) 0.012(6)
C5Q 0.080(8) 0.100(8) 0.057(8) 0.015(7) 0.016(6) 0.011(7)
C5R 0.097(10) 0.104(9) 0.076(9) 0.007(8) 0.012(8) 0.000(7)
C5S 0.100(10) 0.099(9) 0.086(10) 0.020(8) 0.029(7) 0.002(7)
C5T 0.092(9) 0.098(8) 0.073(9) 0.025(8) 0.024(7) 0.013(8)
C5U 0.078(9) 0.098(8) 0.071(9) 0.022(7) 0.016(7) 0.013(7)
C6A 0.067(8) 0.101(7) 0.049(7) 0.000(6) 0.013(6) -0.003(6)
N6A 0.092(8) 0.104(7) 0.083(8) -0.007(7) -0.004(6) -0.007(6)
N6B 0.070(7) 0.114(7) 0.062(7) 0.000(6) 0.006(5) -0.003(6)
C6B 0.074(8) 0.128(8) 0.075(8) -0.008(8) 0.006(6) -0.010(7)
C6C 0.071(9) 0.155(12) 0.091(10) -0.013(9) 0.006(7) 0.004(8)
C6D 0.076(10) 0.168(13) 0.099(11) -0.024(10) 0.008(8) -0.006(9)
C6E 0.095(11) 0.162(12) 0.110(12) -0.024(11) -0.002(8) -0.014(10)
C6F 0.101(11) 0.140(10) 0.101(11) -0.024(10) -0.003(8) -0.027(9)
C6G 0.090(8) 0.123(8) 0.081(9) -0.014(8) 0.000(7) -0.014(7)
C6H 0.071(8) 0.114(8) 0.078(9) 0.004(8) 0.013(7) 0.010(7)
C6I 0.066(8) 0.118(9) 0.075(9) 0.002(7) 0.008(6) 0.012(7)
C6J 0.091(10) 0.126(11) 0.086(10) 0.011(8) 0.010(8) 0.012(8)
C6K 0.087(11) 0.128(12) 0.112(12) 0.016(10) 0.011(8) 0.012(8)
C6L 0.082(10) 0.124(12) 0.131(13) 0.010(9) 0.022(9) 0.005(9)
C6M 0.079(10) 0.120(12) 0.129(12) 0.008(9) 0.034(9) -0.002(8)
C6N 0.078(9) 0.123(11) 0.096(10) 0.010(9) 0.023(8) 0.004(8)
C6O 0.128(12) 0.100(9) 0.109(11) -0.008(8) 0.005(9) 0.005(8)
C6P 0.159(13) 0.084(9) 0.141(12) -0.015(9) 0.034(9) -0.004(9)
C6Q 0.191(16) 0.088(9) 0.172(15) -0.018(11) 0.043(12) -0.004(11)
C6R 0.200(17) 0.094(11) 0.178(16) -0.031(11) 0.044(13) -0.002(11)
C6S 0.194(17) 0.103(11) 0.176(16) -0.029(12) 0.045(13) 0.004(12)
C6T 0.182(16) 0.098(11) 0.162(15) -0.016(11) 0.052(11) 0.004(11)
C6U 0.171(15) 0.090(11) 0.144(14) -0.003(10) 0.044(11) 0.004(10)
C7A 0.142(13) 0.065(8) 0.144(13) 0.006(9) 0.056(9) 0.018(8)
N7A 0.147(11) 0.077(8) 0.156(11) 0.002(8) 0.064(8) 0.005(8)
N7B 0.176(12) 0.071(7) 0.184(12) -0.015(8) 0.092(9) -0.002(8)
C7B 0.177(13) 0.077(7) 0.198(13) -0.015(9) 0.093(10) -0.011(9)
C7C 0.194(16) 0.088(9) 0.233(17) -0.029(12) 0.118(13) -0.029(11)
C7D 0.210(17) 0.095(10) 0.260(18) -0.045(12) 0.124(14) -0.035(12)
C7E 0.219(17) 0.096(10) 0.266(18) -0.044(13) 0.130(14) -0.024(12)
C7F 0.210(16) 0.085(10) 0.244(17) -0.037(12) 0.124(13) -0.009(11)
C7G 0.189(13) 0.073(7) 0.211(14) -0.021(9) 0.106(10) -0.006(9)
C7H 0.160(13) 0.095(11) 0.146(12) 0.001(9) 0.061(9) 0.007(10)
C7I 0.170(14) 0.104(12) 0.164(12) 0.026(10) 0.054(10) -0.005(10)
C7J 0.184(16) 0.123(13) 0.175(15) 0.034(12) 0.050(13) -0.022(11)
C7K 0.209(18) 0.123(14) 0.184(16) 0.044(12) 0.043(14) -0.019(12)
C7L 0.210(18) 0.119(15) 0.181(16) 0.038(13) 0.039(13) -0.011(13)
C7M 0.201(17) 0.125(14) 0.171(15) 0.031(13) 0.037(13) -0.017(12)
C7N 0.181(16) 0.112(13) 0.169(15) 0.029(12) 0.045(12) -0.013(11)
C7O 0.197(15) 0.117(12) 0.209(15) -0.018(12) 0.114(11) -0.019(11)
C7P 0.210(16) 0.154(14) 0.209(16) -0.056(13) 0.105(12) -0.006(13)
C7Q 0.223(19) 0.153(16) 0.215(17) -0.083(15) 0.088(15) -0.014(14)
C7R 0.24(2) 0.190(18) 0.222(19) -0.097(16) 0.083(16) 0.000(16)
C7S 0.25(2) 0.219(19) 0.24(2) -0.092(17) 0.079(17) 0.019(17)
C7T 0.241(19) 0.224(19) 0.234(19) -0.078(18) 0.086(17) 0.029(16)
C7U 0.233(18) 0.195(17) 0.228(18) -0.061(16) 0.090(15) 0.023(15)
C8A 0.069(7) 0.103(10) 0.045(6) 0.004(6) 0.015(5) 0.018(7)
N8A 0.065(6) 0.094(8) 0.040(5) 0.001(5) 0.008(4) 0.012(5)
N8B 0.071(6) 0.124(9) 0.053(5) -0.009(6) 0.011(5) 0.029(6)
C8B 0.075(7) 0.121(10) 0.047(5) -0.002(6) 0.016(5) 0.009(7)
C8C 0.082(9) 0.147(12) 0.052(6) 0.002(8) 0.020(6) 0.012(9)
C8D 0.100(10) 0.175(14) 0.058(8) -0.004(9) 0.031(7) 0.015(9)
C8E 0.102(10) 0.181(14) 0.059(7) -0.008(9) 0.035(8) 0.022(10)
C8F 0.092(10) 0.161(13) 0.064(7) -0.006(9) 0.032(7) 0.018(9)
C8G 0.079(8) 0.132(10) 0.048(5) -0.012(7) 0.015(5) 0.015(7)
C8H 0.070(7) 0.093(9) 0.034(6) -0.011(6) 0.001(5) 0.012(6)
C8I 0.069(6) 0.091(7) 0.052(7) -0.004(6) 0.007(6) 0.000(6)
C8J 0.068(8) 0.106(9) 0.072(9) 0.017(8) 0.002(6) 0.003(6)
C8K 0.076(8) 0.130(10) 0.076(10) 0.013(9) 0.000(7) -0.002(8)
C8L 0.078(9) 0.136(10) 0.075(10) -0.006(9) 0.011(8) -0.016(8)
C8M 0.086(9) 0.114(10) 0.078(10) -0.012(8) 0.018(7) -0.021(7)
C8N 0.074(8) 0.094(8) 0.076(9) -0.009(7) 0.014(7) -0.003(7)
C8O 0.077(7) 0.118(10) 0.060(8) 0.000(8) 0.019(6) 0.026(6)
C8P 0.074(7) 0.140(10) 0.078(9) -0.001(9) 0.020(7) 0.022(7)
C8Q 0.074(8) 0.151(12) 0.105(11) -0.013(10) 0.020(9) 0.027(8)
C8R 0.082(9) 0.166(13) 0.126(13) -0.013(12) 0.030(10) 0.018(10)
C8S 0.084(10) 0.169(13) 0.120(12) -0.016(12) 0.026(10) 0.017(9)
C8T 0.083(9) 0.156(12) 0.112(12) -0.004(11) 0.029(9) 0.013(8)
C8U 0.078(8) 0.139(10) 0.094(11) 0.002(10) 0.024(9) 0.018(8)
C9A 0.067(8) 0.103(10) 0.096(7) 0.039(8) 0.032(7) 0.015(7)
N9A 0.080(8) 0.115(10) 0.118(7) 0.034(7) 0.021(6) 0.007(7)
N9B 0.089(8) 0.117(9) 0.098(7) 0.049(7) 0.032(6) 0.001(6)
C9B 0.089(9) 0.116(10) 0.130(8) 0.059(8) 0.042(7) 0.009(7)
C9C 0.106(11) 0.141(13) 0.142(10) 0.076(10) 0.049(9) 0.017(9)
C9D 0.104(12) 0.150(14) 0.166(13) 0.075(12) 0.046(10) 0.007(9)
C9E 0.095(11) 0.144(13) 0.164(13) 0.077(11) 0.041(10) 0.018(10)
C9F 0.086(10) 0.133(12) 0.156(12) 0.057(10) 0.032(9) 0.003(8)
C9G 0.077(9) 0.121(10) 0.142(9) 0.045(8) 0.035(8) 0.008(7)
C9H 0.108(11) 0.127(11) 0.094(9) 0.034(8) 0.023(8) 0.009(8)
C9I 0.132(11) 0.122(10) 0.089(8) 0.030(7) 0.024(8) 0.024(9)
C9J 0.149(13) 0.126(11) 0.085(8) 0.032(8) 0.034(9) 0.038(11)
C9K 0.164(14) 0.126(11) 0.088(9) 0.031(9) 0.026(10) 0.038(11)
C9L 0.170(15) 0.126(12) 0.097(10) 0.030(9) 0.017(11) 0.038(12)
C9M 0.154(14) 0.124(12) 0.104(11) 0.028(8) 0.021(11) 0.021(11)
C9N 0.132(13) 0.117(10) 0.102(10) 0.021(9) 0.022(10) 0.019(10)
C9O 0.098(9) 0.135(13) 0.132(9) 0.027(10) 0.006(9) 0.007(9)
C9P 0.102(10) 0.164(13) 0.156(12) 0.019(12) -0.012(10) 0.012(9)
C9Q 0.120(12) 0.169(14) 0.165(15) 0.011(14) -0.014(12) 0.027(11)
C9R 0.125(13) 0.187(16) 0.176(16) 0.017(15) -0.029(13) 0.018(11)
C9S 0.143(14) 0.190(17) 0.179(17) 0.029(16) -0.049(14) 0.013(12)
C9T 0.141(13) 0.189(16) 0.203(17) 0.031(16) -0.060(13) 0.006(13)
C9U 0.132(13) 0.184(15) 0.193(16) 0.033(15) -0.057(13) -0.006(11)

loop_
_atom_type_symbol
_atom_type_description
_atom_type_scat_dispersion_real
_atom_type_scat_dispersion_imag
_atom_type_scat_source
C C 0.0033 0.0016 'International Tables Vol C Tables 4.2.6.8 and 6.1.1.4'
H H 0.0000 0.0000 'International Tables Vol C Tables 4.2.6.8 and 6.1.1.4'
Au Au -2.0133 8.8022 'International Tables Vol C Tables 4.2.6.8 and 6.1.1.4'
Cl Cl 0.1484 0.1585 'International Tables Vol C Tables 4.2.6.8 and 6.1.1.4'
F F 0.0171 0.0103 'International Tables Vol C Tables 4.2.6.8 and 6.1.1.4'
N N 0.0061 0.0033 'International Tables Vol C Tables 4.2.6.8 and 6.1.1.4'
P P 0.1023 0.0942 'International Tables Vol C Tables 4.2.6.8 and 6.1.1.4'

loop_
_geom_angle_atom_site_label_1
_geom_angle_atom_site_label_2
_geom_angle_atom_site_label_3
_geom_angle
Au6 Au1 Au8 116.12(3)
Au6 Au1 Au11 118.62(3)
Au8 Au1 Au11 64.80(2)
Au6 Au1 Au9 116.11(2)
Au8 Au1 Au9 115.53(2)
Au11 Au1 Au9 115.80(3)
Au6 Au1 Au13 116.01(3)
Au8 Au1 Au13 119.21(3)
Au11 Au1 Au13 64.17(2)
Au9 Au1 Au13 63.46(2)
Au6 Au1 Au2 64.59(2)
Au8 Au1 Au2 62.26(2)
Au11 Au1 Au2 65.19(2)
Au9 Au1 Au2 177.21(3)
Au13 Au1 Au2 118.92(3)
Au6 Au1 Au7 62.20(2)
Au8 Au1 Au7 177.24(3)
Au11 Au1 Au7 117.84(3)
Au9 Au1 Au7 64.46(2)
Au13 Au1 Au7 63.42(2)
Au2 Au1 Au7 117.66(2)
Au6 Au1 Au10 177.57(3)
Au8 Au1 Au10 64.03(2)
Au11 Au1 Au10 63.76(2)
Au9 Au1 Au10 62.27(2)
Au13 Au1 Au10 65.21(2)
Au2 Au1 Au10 116.93(2)
Au7 Au1 Au10 117.54(3)
Au6 Au1 Au5 63.03(2)
Au8 Au1 Au5 114.63(3)
Au11 Au1 Au5 178.35(3)
Au9 Au1 Au5 62.89(2)
Au13 Au1 Au5 115.41(3)
Au2 Au1 Au5 116.07(3)
Au7 Au1 Au5 62.76(2)
Au10 Au1 Au5 114.59(3)
Au6 Au1 Au12 64.11(2)
Au8 Au1 Au12 116.09(3)
Au11 Au1 Au12 63.38(2)
Au9 Au1 Au12 119.11(3)
Au13 Au1 Au12 64.50(2)
Au2 Au1 Au12 63.68(2)
Au7 Au1 Au12 65.49(2)
Au10 Au1 Au12 118.16(3)
Au5 Au1 Au12 118.03(3)
Au6 Au1 Au4 62.99(2)
Au8 Au1 Au4 62.69(2)
Au11 Au1 Au4 117.95(2)
Au9 Au1 Au4 115.05(3)
Au13 Au1 Au4 177.86(3)
Au2 Au1 Au4 62.62(2)
Au7 Au1 Au4 114.67(3)
Au10 Au1 Au4 115.72(2)
Au5 Au1 Au4 62.48(2)
Au12 Au1 Au4 115.90(2)
Au6 Au1 Au3 115.19(3)
Au8 Au1 Au3 62.70(2)
Au11 Au1 Au3 116.37(2)
Au9 Au1 Au3 62.53(2)
Au13 Au1 Au3 116.99(3)
Au2 Au1 Au3 114.68(3)
Au7 Au1 Au3 115.67(3)
Au10 Au1 Au3 62.57(2)
Au5 Au1 Au3 62.25(2)
Au12 Au1 Au3 178.34(3)
Au4 Au1 Au3 62.64(2)
C5A Au2 Au1 171.5(4)
C5A Au2 Au8 122.8(4)
Au1 Au2 Au8 58.283(19)
C5A Au2 Au4 113.1(5)
Au1 Au2 Au4 59.27(2)
Au8 Au2 Au4 60.24(2)
C5A Au2 Au12 124.9(4)
Au1 Au2 Au12 58.41(2)
Au8 Au2 Au12 108.35(2)
Au4 Au2 Au12 108.77(3)
C5A Au2 Au6 116.6(4)
Au1 Au2 Au6 57.06(2)
Au8 Au2 Au6 106.59(3)
Au4 Au2 Au6 59.41(2)
Au12 Au2 Au6 59.84(2)
C5A Au2 Au11 131.4(4)
Au1 Au2 Au11 57.06(2)
Au8 Au2 Au11 60.61(2)
Au4 Au2 Au11 108.32(2)
Au12 Au2 Au11 59.00(2)
Au6 Au2 Au11 105.69(2)
C1A Au3 Au1 176.4(4)
C1A Au3 Au8 118.9(4)
Au1 Au3 Au8 57.49(2)
C1A Au3 Au9 125.3(4)
Au1 Au3 Au9 57.85(2)
Au8 Au3 Au9 107.21(3)
C1A Au3 Au5 124.2(4)
Au1 Au3 Au5 58.44(2)
Au8 Au3 Au5 107.14(2)
Au9 Au3 Au5 60.01(2)
C1A Au3 Au10 121.0(4)
Au1 Au3 Au10 58.21(2)
Au8 Au3 Au10 60.72(2)
Au9 Au3 Au10 59.25(2)
Au5 Au3 Au10 107.81(3)
C1A Au3 Au4 119.8(4)
Au1 Au3 Au4 58.67(2)
Au8 Au3 Au4 59.611(19)
Au9 Au3 Au4 107.85(2)
Au5 Au3 Au4 59.87(2)
Au10 Au3 Au4 108.71(3)
C4A Au4 Au1 174.9(4)
C4A Au4 Au8 127.5(4)
Au1 Au4 Au8 57.500(18)
C4A Au4 Au6 118.0(4)
Au1 Au4 Au6 57.26(2)
Au8 Au4 Au6 106.90(3)
C4A Au4 Au5 118.3(4)
Au1 Au4 Au5 58.33(2)
Au8 Au4 Au5 106.90(2)
Au6 Au4 Au5 59.69(2)
C4A Au4 Au2 122.3(4)
Au1 Au4 Au2 58.11(2)
Au8 Au4 Au2 59.020(19)
Au6 Au4 Au2 61.02(2)
Au5 Au4 Au2 108.72(3)
C4A Au4 Au3 123.9(4)
Au1 Au4 Au3 58.686(19)
Au8 Au4 Au3 59.63(2)
Au6 Au4 Au3 107.16(3)
Au5 Au4 Au3 59.56(2)
Au2 Au4 Au3 107.69(3)
C2A Au5 Au1 176.2(5)
C2A Au5 Au6 124.8(4)
Au1 Au5 Au6 57.67(2)
C2A Au5 Au9 118.2(5)
Au1 Au5 Au9 58.11(2)
Au6 Au5 Au9 107.59(3)
C2A Au5 Au3 120.3(4)
Au1 Au5 Au3 59.314(19)
Au6 Au5 Au3 108.28(2)
Au9 Au5 Au3 59.97(2)
C2A Au5 Au7 119.5(5)
Au1 Au5 Au7 58.49(2)
Au6 Au5 Au7 59.02(2)
Au9 Au5 Au7 61.33(2)
Au3 Au5 Au7 109.61(3)
C2A Au5 Au4 124.3(5)
Au1 Au5 Au4 59.19(2)
Au6 Au5 Au4 60.09(2)
Au9 Au5 Au4 108.36(2)
Au3 Au5 Au4 60.570(19)
Au7 Au5 Au4 108.45(3)
Cl3 Au6 Au1 177.11(12)
Cl3 Au6 Au7 120.55(11)
Au1 Au6 Au7 59.60(2)
Cl3 Au6 Au5 123.49(11)
Au1 Au6 Au5 59.303(19)
Au7 Au6 Au5 60.66(2)
Cl3 Au6 Au4 121.80(12)
Au1 Au6 Au4 59.75(2)
Au7 Au6 Au4 109.88(3)
Au5 Au6 Au4 60.21(2)
Cl3 Au6 Au12 118.42(12)
Au1 Au6 Au12 58.85(2)
Au7 Au6 Au12 62.77(3)
Au5 Au6 Au12 110.42(3)
Au4 Au6 Au12 108.98(2)
Cl3 Au6 Au2 119.85(10)
Au1 Au6 Au2 58.356(19)
Au7 Au6 Au2 110.18(3)
Au5 Au6 Au2 107.98(2)
Au4 Au6 Au2 59.57(2)
Au12 Au6 Au2 59.94(2)
C3A Au7 Au1 175.0(6)
C3A Au7 Au6 123.8(5)
Au1 Au7 Au6 58.19(2)
C3A Au7 Au5 117.5(6)
Au1 Au7 Au5 58.75(2)
Au6 Au7 Au5 60.32(2)
C3A Au7 Au13 122.7(6)
Au1 Au7 Au13 58.06(2)
Au6 Au7 Au13 108.13(3)
Au5 Au7 Au13 107.70(3)
C3A Au7 Au9 118.1(5)
Au1 Au7 Au9 57.46(2)
Au6 Au7 Au9 106.98(3)
Au5 Au7 Au9 59.26(2)
Au13 Au7 Au9 59.36(2)
C3A Au7 Au12 127.5(6)
Au1 Au7 Au12 57.48(2)
Au6 Au7 Au12 60.01(2)
Au5 Au7 Au12 107.99(3)
Au13 Au7 Au12 60.01(2)
Au9 Au7 Au12 106.67(2)
Cl1 Au8 Au1 175.74(10)
Cl1 Au8 Au2 120.77(9)
Au1 Au8 Au2 59.45(2)
Cl1 Au8 Au4 124.32(10)
Au1 Au8 Au4 59.81(2)
Au2 Au8 Au4 60.74(2)
Cl1 Au8 Au3 122.40(9)
Au1 Au8 Au3 59.815(19)
Au2 Au8 Au3 109.99(2)
Au4 Au8 Au3 60.756(19)
Cl1 Au8 Au10 118.66(9)
Au1 Au8 Au10 58.63(2)
Au2 Au8 Au10 110.02(3)
Au4 Au8 Au10 108.95(2)
Au3 Au8 Au10 59.88(2)
Cl1 Au8 Au11 118.18(10)
Au1 Au8 Au11 57.81(2)
Au2 Au8 Au11 61.82(2)
Au4 Au8 Au11 109.65(2)
Au3 Au8 Au11 108.30(2)
Au10 Au8 Au11 59.70(2)
Cl2 Au9 Au1 175.57(13)
Cl2 Au9 Au10 121.42(11)
Au1 Au9 Au10 59.24(2)
Cl2 Au9 Au3 124.77(13)
Au1 Au9 Au3 59.62(2)
Au10 Au9 Au3 60.60(2)
Cl2 Au9 Au5 122.94(12)
Au1 Au9 Au5 59.00(2)
Au10 Au9 Au5 108.90(3)
Au3 Au9 Au5 60.02(2)
Cl2 Au9 Au13 117.63(13)
Au1 Au9 Au13 58.35(2)
Au10 Au9 Au13 62.38(2)
Au3 Au9 Au13 110.20(3)
Au5 Au9 Au13 108.03(3)
Cl2 Au9 Au7 118.80(11)
Au1 Au9 Au7 58.08(2)
Au10 Au9 Au7 109.58(3)
Au3 Au9 Au7 108.10(2)
Au5 Au9 Au7 59.40(2)
Au13 Au9 Au7 59.63(2)
C8A Au10 Au1 171.8(5)
C8A Au10 Au9 122.2(5)
Au1 Au10 Au9 58.48(2)
C8A Au10 Au3 113.3(5)
Au1 Au10 Au3 59.22(2)
Au9 Au10 Au3 60.15(2)
C8A Au10 Au11 125.9(5)
Au1 Au10 Au11 57.687(19)
Au9 Au10 Au11 107.59(3)
Au3 Au10 Au11 108.51(2)
C8A Au10 Au8 116.7(5)
Au1 Au10 Au8 57.341(18)
Au9 Au10 Au8 106.88(2)
Au3 Au10 Au8 59.40(2)
Au11 Au10 Au8 60.44(2)
C8A Au10 Au13 131.0(5)
Au1 Au10 Au13 57.12(2)
Au9 Au10 Au13 59.46(2)
Au3 Au10 Au13 107.55(3)
Au11 Au10 Au13 59.45(2)
Au8 Au10 Au13 106.78(2)
C6A Au11 Au1 176.0(4)
C6A Au11 Au12 124.3(5)
Au1 Au11 Au12 58.92(2)
C6A Au11 Au10 117.5(4)
Au1 Au11 Au10 58.56(2)
Au12 Au11 Au10 109.96(3)
C6A Au11 Au13 120.6(5)
Au1 Au11 Au13 58.06(2)
Au12 Au11 Au13 60.95(2)
Au10 Au11 Au13 61.36(2)
C6A Au11 Au8 121.4(5)
Au1 Au11 Au8 57.394(19)
Au12 Au11 Au8 106.52(2)
Au10 Au11 Au8 59.86(2)
Au13 Au11 Au8 107.82(3)
C6A Au11 Au2 125.4(5)
Au1 Au11 Au2 57.75(2)
Au12 Au11 Au2 59.77(2)
Au10 Au11 Au2 106.72(2)
Au13 Au11 Au2 107.65(3)
Au8 Au11 Au2 57.57(2)
C9A Au12 Au1 178.9(6)
C9A Au12 Au11 122.5(6)
Au1 Au12 Au11 57.70(2)
C9A Au12 Au6 122.2(6)
Au1 Au12 Au6 57.04(2)
Au11 Au12 Au6 107.71(3)
C9A Au12 Au2 121.1(5)
Au1 Au12 Au2 57.91(2)
Au11 Au12 Au2 61.23(2)
Au6 Au12 Au2 60.22(2)
C9A Au12 Au13 123.8(6)
Au1 Au12 Au13 57.30(2)
Au11 Au12 Au13 59.82(2)
Au6 Au12 Au13 104.53(3)
Au2 Au12 Au13 107.90(2)
C9A Au12 Au7 123.5(5)
Au1 Au12 Au7 57.03(2)
Au11 Au12 Au7 106.16(2)
Au6 Au12 Au7 57.23(2)
Au2 Au12 Au7 106.01(3)
Au13 Au12 Au7 58.32(2)
C7A Au13 Au1 176.7(7)
C7A Au13 Au9 120.0(7)
Au1 Au13 Au9 58.19(2)
C7A Au13 Au7 118.3(7)
Au1 Au13 Au7 58.52(2)
Au9 Au13 Au7 61.01(2)
C7A Au13 Au11 125.3(7)
Au1 Au13 Au11 57.77(2)
Au9 Au13 Au11 106.33(3)
Au7 Au13 Au11 108.35(3)
C7A Au13 Au12 121.7(7)
Au1 Au13 Au12 58.20(2)
Au9 Au13 Au12 109.24(3)
Au7 Au13 Au12 61.67(2)
Au11 Au13 Au12 59.23(2)
C7A Au13 Au10 124.3(7)
Au1 Au13 Au10 57.68(2)
Au9 Au13 Au10 58.16(2)
Au7 Au13 Au10 107.33(3)
Au11 Au13 Au10 59.19(2)
Au12 Au13 Au10 106.87(3)
F1A P1 F1B 86.6(14)
F1A P1 F1E 86.2(15)
F1B P1 F1E 94.6(16)
F1A P1 F1C 172.9(16)
F1B P1 F1C 87.0(14)
F1E P1 F1C 97.3(15)
F1A P1 F1F 93.3(16)
F1B P1 F1F 94.4(17)
F1E P1 F1F 171.0(19)
F1C P1 F1F 84.1(15)
F1A P1 F1D 92.1(17)
F1B P1 F1D 177(2)
F1E P1 F1D 83.0(17)
F1C P1 F1D 94.4(17)
F1F P1 F1D 88.0(18)
F2E P2 F2B 85.0(16)
F2E P2 F2D 171(2)
F2B P2 F2D 89.9(15)
F2E P2 F2F 98.3(18)
F2B P2 F2F 102.6(16)
F2D P2 F2F 75.6(16)
F2E P2 F2A 93.1(16)
F2B P2 F2A 77.9(13)
F2D P2 F2A 93.0(16)
F2F P2 F2A 168.6(17)
F2E P2 F2C 83.7(16)
F2B P2 F2C 160.0(15)
F2D P2 F2C 103.1(16)
F2F P2 F2C 95.3(16)
F2A P2 F2C 86.3(14)
N1B C1A N1A 105.8(13)
N1B C1A Au3 128.0(11)
N1A C1A Au3 126.1(11)
C1A N1A C1B 109.9(12)
C1A N1A C1H 125.5(13)
C1B N1A C1H 124.4(13)
C1A N1B C1G 111.4(12)
C1A N1B C1O 121.2(13)
C1G N1B C1O 126.9(12)
N1A C1B C1C 132.0(9)
N1A C1B C1G 108.0(9)
C1C C1B C1G 120.0
C1D C1C C1B 120.0
C1C C1D C1E 120.0
C1D C1E C1F 120.0
C1E C1F C1G 120.0
C1F C1G C1B 120.0
C1F C1G N1B 135.0(9)
C1B C1G N1B 105.0(9)
N1A C1H C1I 113.3(13)
C1J C1I C1N 120.0
C1J C1I C1H 121.8(11)
C1N C1I C1H 118.0(10)
C1I C1J C1K 120.0
C1L C1K C1J 120.0
C1K C1L C1M 120.0
C1N C1M C1L 120.0
C1M C1N C1I 120.0
N1B C1O C1P 117.6(12)
C1Q C1P C1U 120.0
C1Q C1P C1O 122.4(9)
C1U C1P C1O 117.4(9)
C1R C1Q C1P 120.0
C1Q C1R C1S 120.0
C1T C1S C1R 120.0
C1S C1T C1U 120.0
C1T C1U C1P 120.0
N2A C2A N2B 105.7(14)
N2A C2A Au5 127.8(12)
N2B C2A Au5 126.5(14)
C2A N2A C2B 110.6(13)
C2A N2A C2O 124.9(13)
C2B N2A C2O 124.3(14)
C2G N2B C2A 110.2(14)
C2G N2B C2H 128.9(14)
C2A N2B C2H 120.6(14)
N2A C2B C2C 132.7(10)
N2A C2B C2G 107.3(10)
C2C C2B C2G 120.0
C2B C2C C2D 120.0
C2E C2D C2C 120.0
C2D C2E C2F 120.0
C2G C2F C2E 120.0
N2B C2G C2F 133.8(10)
N2B C2G C2B 106.2(10)
C2F C2G C2B 120.0
C2I C2H N2B 120.5(16)
C2J C2I C2N 120.0
C2J C2I C2H 119.1(15)
C2N C2I C2H 120.9(15)
C2I C2J C2K 120.0
C2J C2K C2L 120.0
C2M C2L C2K 120.0
C2L C2M C2N 120.0
C2M C2N C2I 120.0
C2P C2O N2A 113.2(14)
C2Q C2P C2U 120.0
C2Q C2P C2O 119.3(13)
C2U C2P C2O 120.5(13)
C2R C2Q C2P 120.0
C2Q C2R C2S 120.0
C2R C2S C2T 120.0
C2U C2T C2S 120.0
C2T C2U C2P 120.0
N3B C3A N3A 106.4(13)
N3B C3A Au7 125.7(13)
N3A C3A Au7 127.6(13)
C3G N3A C3A 109.1(14)
C3G N3A C3O 125.5(13)
C3A N3A C3O 125.2(13)
C3A N3B C3B 109.7(14)
C3A N3B C3H 124.1(14)
C3B N3B C3H 125.7(14)
C3C C3B C3G 120.0
C3C C3B N3B 133.7(10)
C3G C3B N3B 106.3(11)
C3B C3C C3D 120.0
C3E C3D C3C 120.0
C3D C3E C3F 120.0
C3E C3F C3G 120.0
N3A C3G C3F 131.7(10)
N3A C3G C3B 108.3(10)
C3F C3G C3B 120.0
C3I C3H N3B 118.2(17)
C3J C3I C3N 120.0
C3J C3I C3H 121.5(16)
C3N C3I C3H 118.5(16)
C3I C3J C3K 120.0
C3J C3K C3L 120.0
C3M C3L C3K 120.0
C3N C3M C3L 120.0
C3M C3N C3I 120.0
N3A C3O C3P 112.3(15)
C3Q C3P C3U 120.0
C3Q C3P C3O 119.4(11)
C3U C3P C3O 120.6(11)
C3P C3Q C3R 120.0
C3S C3R C3Q 120.0
C3R C3S C3T 120.0
C3U C3T C3S 120.0
C3T C3U C3P 120.0
N4B C4A N4A 106.0(13)
N4B C4A Au4 127.5(10)
N4A C4A Au4 126.5(12)
C4A N4A C4G 109.0(12)
C4A N4A C4O 122.4(14)
C4G N4A C4O 127.5(11)
C4B N4B C4A 111.5(11)
C4B N4B C4H 125.3(13)
C4A N4B C4H 123.1(13)
N4B C4B C4C 132.3(9)
N4B C4B C4G 107.6(9)
C4C C4B C4G 120.0
C4B C4C C4D 120.0
C4C C4D C4E 120.0
C4D C4E C4F 120.0
C4G C4F C4E 120.0
C4F C4G C4B 120.0
C4F C4G N4A 134.2(8)
C4B C4G N4A 105.7(8)
N4B C4H C4I 115.0(12)
C4J C4I C4N 120.0
C4J C4I C4H 120.7(9)
C4N C4I C4H 119.2(9)
C4K C4J C4I 120.0
C4J C4K C4L 120.0
C4M C4L C4K 120.0
C4L C4M C4N 120.0
C4M C4N C4I 120.0
N4A C4O C4P 117.1(14)
C4Q C4P C4U 120.0
C4Q C4P C4O 119.0(9)
C4U C4P C4O 120.7(9)
C4R C4Q C4P 120.0
C4Q C4R C4S 120.0
C4T C4S C4R 120.0
C4S C4T C4U 120.0
C4T C4U C4P 120.0
N5A C5A N5B 104.4(12)
N5A C5A Au2 127.8(11)
N5B C5A Au2 127.4(10)
C5A N5A C5B 111.9(11)
C5A N5A C5H 122.7(12)
C5B N5A C5H 125.3(11)
C5G N5B C5A 110.6(10)
C5G N5B C5O 124.2(11)
C5A N5B C5O 125.1(11)
N5A C5B C5C 133.6(8)
N5A C5B C5G 106.4(8)
C5C C5B C5G 120.0
C5D C5C C5B 120.0
C5E C5D C5C 120.0
C5F C5E C5D 120.0
C5E C5F C5G 120.0
N5B C5G C5F 133.4(8)
N5B C5G C5B 106.6(8)
C5F C5G C5B 120.0
N5A C5H C5I 111.9(12)
C5J C5I C5N 120.0
C5J C5I C5H 118.5(10)
C5N C5I C5H 121.3(10)
C5K C5J C5I 120.0
C5J C5K C5L 120.0
C5M C5L C5K 120.0
C5L C5M C5N 120.0
C5M C5N C5I 120.0
N5B C5O C5P 111.5(12)
C5Q C5P C5U 120.0
C5Q C5P C5O 118.3(9)
C5U C5P C5O 121.6(9)
C5R C5Q C5P 120.0
C5Q C5R C5S 120.0
C5T C5S C5R 120.0
C5U C5T C5S 120.0
C5T C5U C5P 120.0
N6A C6A N6B 108.0(16)
N6A C6A Au11 126.8(14)
N6B C6A Au11 125.2(14)
C6A N6A C6G 108.8(16)
C6A N6A C6O 127.3(17)
C6G N6A C6O 123.6(16)
C6A N6B C6B 112.3(16)
C6A N6B C6H 125.1(15)
C6B N6B C6H 122.2(14)
N6B C6B C6C 136.7(12)
N6B C6B C6G 103.3(12)
C6C C6B C6G 120.0
C6B C6C C6D 120.0
C6E C6D C6C 120.0
C6D C6E C6F 120.0
C6G C6F C6E 120.0
C6F C6G C6B 120.0
C6F C6G N6A 132.5(12)
C6B C6G N6A 107.5(12)
C6I C6H N6B 117.3(15)
C6J C6I C6N 120.0
C6J C6I C6H 117.1(12)
C6N C6I C6H 122.6(11)
C6I C6J C6K 120.0
C6L C6K C6J 120.0
C6K C6L C6M 120.0
C6N C6M C6L 120.0
C6M C6N C6I 120.0
N6A C6O C6P 115.6(17)
C6Q C6P C6U 120.0
C6Q C6P C6O 121.0(14)
C6U C6P C6O 118.8(14)
C6R C6Q C6P 120.0
C6Q C6R C6S 120.0
C6R C6S C6T 120.0
C6U C6T C6S 120.0
C6T C6U C6P 120.0
N7A C7A N7B 113(2)
N7A C7A Au13 128(2)
N7B C7A Au13 118.9(16)
C7A N7A C7B 111(2)
C7A N7A C7H 127(2)
C7B N7A C7H 121.9(18)
C7A N7B C7G 104.8(18)
C7A N7B C7O 130(2)
C7G N7B C7O 124.6(19)
C7C C7B C7G 120.0
C7C C7B N7A 134.3(14)
C7G C7B N7A 105.6(14)
C7D C7C C7B 120.0
C7E C7D C7C 120.0
C7D C7E C7F 120.0
C7G C7F C7E 120.0
C7F C7G C7B 120.0
C7F C7G N7B 135.1(14)
C7B C7G N7B 104.9(14)
N7A C7H C7I 113(2)
C7J C7I C7N 120.0
C7J C7I C7H 121.3(17)
C7N C7I C7H 118.6(17)
C7I C7J C7K 120.0
C7L C7K C7J 120.0
C7K C7L C7M 120.0
C7N C7M C7L 120.0
C7M C7N C7I 120.0
C7P C7O N7B 127(2)
C7Q C7P C7U 120.0
C7Q C7P C7O 125(2)
C7U C7P C7O 115(2)
C7P C7Q C7R 120.0
C7S C7R C7Q 120.0
C7R C7S C7T 120.0
C7U C7T C7S 120.0
C7T C7U C7P 120.0
N8A C8A N8B 107.8(13)
N8A C8A Au10 127.1(11)
N8B C8A Au10 125.1(12)
C8A N8A C8B 109.7(12)
C8A N8A C8H 124.2(12)
C8B N8A C8H 125.7(11)
C8A N8B C8G 108.3(12)
C8A N8B C8O 126.1(14)
C8G N8B C8O 125.5(12)
N8A C8B C8C 133.1(9)
N8A C8B C8G 106.9(9)
C8C C8B C8G 120.0
C8D C8C C8B 120.0
C8C C8D C8E 120.0
C8F C8E C8D 120.0
C8E C8F C8G 120.0
C8F C8G C8B 120.0
C8F C8G N8B 132.8(9)
C8B C8G N8B 107.2(9)
N8A C8H C8I 114.8(12)
C8J C8I C8N 120.0
C8J C8I C8H 120.2(9)
C8N C8I C8H 119.7(9)
C8I C8J C8K 120.0
C8L C8K C8J 120.0
C8K C8L C8M 120.0
C8L C8M C8N 120.0
C8M C8N C8I 120.0
N8B C8O C8P 112.8(16)
C8Q C8P C8U 120.0
C8Q C8P C8O 118.5(11)
C8U C8P C8O 121.4(11)
C8P C8Q C8R 120.0
C8S C8R C8Q 120.0
C8T C8S C8R 120.0
C8U C8T C8S 120.0
C8T C8U C8P 120.0
N9A C9A N9B 111.5(17)
N9A C9A Au12 128.4(16)
N9B C9A Au12 120.1(15)
C9A N9A C9G 111.0(18)
C9A N9A C9O 125.5(19)
C9G N9A C9O 123.4(18)
C9A N9B C9B 105.8(16)
C9A N9B C9H 127.5(16)
C9B N9B C9H 126.6(16)
C9C C9B C9G 120.0
C9C C9B N9B 132.4(12)
C9G C9B N9B 107.5(12)
C9B C9C C9D 120.0
C9E C9D C9C 120.0
C9D C9E C9F 120.0
C9G C9F C9E 120.0
C9F C9G C9B 120.0
C9F C9G N9A 136.1(12)
C9B C9G N9A 103.8(12)
N9B C9H C9I 116.9(17)
C9J C9I C9N 120.0
C9J C9I C9H 120.7(13)
C9N C9I C9H 119.1(14)
C9I C9J C9K 120.0
C9J C9K C9L 120.0
C9K C9L C9M 120.0
C9N C9M C9L 120.0
C9M C9N C9I 120.0
N9A C9O C9P 113.8(18)
C9Q C9P C9U 120.0
C9Q C9P C9O 116.7(17)
C9U C9P C9O 122.7(17)
C9R C9Q C9P 120.0
C9Q C9R C9S 120.0
C9T C9S C9R 120.0
C9U C9T C9S 120.0
C9T C9U C9P 120.0

loop_
_geom_bond_atom_site_label_1
_geom_bond_atom_site_label_2
_geom_bond_distance
Au1 Au6 2.7308(8)
Au1 Au8 2.7363(8)
Au1 Au11 2.7488(9)
Au1 Au9 2.7529(8)
Au1 Au13 2.7577(9)
Au1 Au2 2.7703(8)
Au1 Au7 2.7716(8)
Au1 Au10 2.7749(8)
Au1 Au5 2.7791(9)
Au1 Au12 2.7854(9)
Au1 Au4 2.8044(9)
Au1 Au3 2.8049(8)
Au2 C5A 2.028(14)
Au2 Au8 2.8470(8)
Au2 Au4 2.8972(9)
Au2 Au12 2.9307(9)
Au2 Au6 2.9392(8)
Au2 Au11 2.9731(9)
Au3 C1A 2.022(16)
Au3 Au8 2.8834(9)
Au3 Au9 2.8848(10)
Au3 Au5 2.8864(8)
Au3 Au10 2.8977(9)
Au3 Au4 2.9159(8)
Au4 C4A 2.022(16)
Au4 Au8 2.8827(8)
Au4 Au6 2.8923(9)
Au4 Au5 2.8957(9)
Au5 C2A 2.020(16)
Au5 Au6 2.8805(9)
Au5 Au9 2.8860(9)
Au5 Au7 2.8902(10)
Au6 Cl3 2.351(4)
Au6 Au7 2.8425(9)
Au6 Au12 2.9279(10)
Au7 C3A 2.026(15)
Au7 Au13 2.9062(10)
Au7 Au9 2.9462(9)
Au7 Au12 3.0059(10)
Au8 Cl1 2.349(3)
Au8 Au10 2.9220(9)
Au8 Au11 2.9390(9)
Au9 Cl2 2.357(4)
Au9 Au10 2.8583(9)
Au9 Au13 2.8980(10)
Au10 C8A 2.057(15)
Au10 Au11 2.9172(9)
Au10 Au13 2.9812(9)
Au11 C6A 2.080(16)
Au11 Au12 2.9074(9)
Au11 Au13 2.9250(9)
Au12 C9A 2.121(17)
Au12 Au13 2.9579(9)
Au13 C7A 2.10(2)
P1 F1A 1.736(15)
P1 F1B 1.739(16)
P1 F1E 1.745(16)
P1 F1C 1.745(15)
P1 F1F 1.748(17)
P1 F1D 1.764(17)
P2 F2E 1.542(16)
P2 F2B 1.547(15)
P2 F2D 1.549(16)
P2 F2F 1.554(16)
P2 F2A 1.564(15)
P2 F2C 1.566(15)
C1A N1B 1.365(18)
C1A N1A 1.366(19)
N1A C1B 1.385(15)
N1A C1H 1.448(19)
N1B C1G 1.396(15)
N1B C1O 1.432(19)
C1B C1C 1.3900
C1B C1G 1.3900
C1C C1D 1.3900
C1D C1E 1.3900
C1E C1F 1.3900
C1F C1G 1.3900
C1H C1I 1.50(2)
C1I C1J 1.3900
C1I C1N 1.3900
C1J C1K 1.3900
C1K C1L 1.3900
C1L C1M 1.3900
C1M C1N 1.3900
C1O C1P 1.507(16)
C1P C1Q 1.3900
C1P C1U 1.3900
C1Q C1R 1.3900
C1R C1S 1.3900
C1S C1T 1.3900
C1T C1U 1.3900
C2A N2A 1.35(2)
C2A N2B 1.38(2)
N2A C2B 1.364(14)
N2A C2O 1.49(2)
N2B C2G 1.372(15)
N2B C2H 1.46(2)
C2B C2C 1.3900
C2B C2G 1.3900
C2C C2D 1.3900
C2D C2E 1.3900
C2E C2F 1.3900
C2F C2G 1.3900
C2H C2I 1.44(2)
C2I C2J 1.3900
C2I C2N 1.3900
C2J C2K 1.3900
C2K C2L 1.3900
C2L C2M 1.3900
C2M C2N 1.3900
C2O C2P 1.466(18)
C2P C2Q 1.3900
C2P C2U 1.3900
C2Q C2R 1.3900
C2R C2S 1.3900
C2S C2T 1.3900
C2T C2U 1.3900
C3A N3B 1.37(2)
C3A N3A 1.40(2)
N3A C3G 1.377(15)
N3A C3O 1.46(2)
N3B C3B 1.406(16)
N3B C3H 1.48(2)
C3B C3C 1.3900
C3B C3G 1.3900
C3C C3D 1.3900
C3D C3E 1.3900
C3E C3F 1.3900
C3F C3G 1.3900
C3H C3I 1.48(2)
C3I C3J 1.3900
C3I C3N 1.3900
C3J C3K 1.3900
C3K C3L 1.3900
C3L C3M 1.3900
C3M C3N 1.3900
C3O C3P 1.50(2)
C3P C3Q 1.3900
C3P C3U 1.3900
C3Q C3R 1.3900
C3R C3S 1.3900
C3S C3T 1.3900
C3T C3U 1.3900
C4A N4B 1.370(19)
C4A N4A 1.371(18)
N4A C4G 1.428(15)
N4A C4O 1.45(2)
N4B C4B 1.357(14)
N4B C4H 1.452(18)
C4B C4C 1.3900
C4B C4G 1.3900
C4C C4D 1.3900
C4D C4E 1.3900
C4E C4F 1.3900
C4F C4G 1.3900
C4H C4I 1.523(16)
C4I C4J 1.3900
C4I C4N 1.3900
C4J C4K 1.3900
C4K C4L 1.3900
C4L C4M 1.3900
C4M C4N 1.3900
C4O C4P 1.497(17)
C4P C4Q 1.3900
C4P C4U 1.3900
C4Q C4R 1.3900
C4R C4S 1.3900
C4S C4T 1.3900
C4T C4U 1.3900
C5A N5A 1.349(17)
C5A N5B 1.399(18)
N5A C5B 1.378(14)
N5A C5H 1.476(19)
N5B C5G 1.370(13)
N5B C5O 1.485(17)
C5B C5C 1.3900
C5B C5G 1.3900
C5C C5D 1.3900
C5D C5E 1.3900
C5E C5F 1.3900
C5F C5G 1.3900
C5H C5I 1.529(19)
C5I C5J 1.3900
C5I C5N 1.3900
C5J C5K 1.3900
C5K C5L 1.3900
C5L C5M 1.3900
C5M C5N 1.3900
C5O C5P 1.520(18)
C5P C5Q 1.3900
C5P C5U 1.3900
C5Q C5R 1.3900
C5R C5S 1.3900
C5S C5T 1.3900
C5T C5U 1.3900
C6A N6A 1.29(2)
C6A N6B 1.34(2)
N6A C6G 1.400(18)
N6A C6O 1.49(3)
N6B C6B 1.357(16)
N6B C6H 1.51(2)
C6B C6C 1.3900
C6B C6G 1.3900
C6C C6D 1.3900
C6D C6E 1.3900
C6E C6F 1.3900
C6F C6G 1.3900
C6H C6I 1.50(2)
C6I C6J 1.3900
C6I C6N 1.3900
C6J C6K 1.3900
C6K C6L 1.3900
C6L C6M 1.3900
C6M C6N 1.3900
C6O C6P 1.52(2)
C6P C6Q 1.3900
C6P C6U 1.3900
C6Q C6R 1.3900
C6R C6S 1.3900
C6S C6T 1.3900
C6T C6U 1.3900
C7A N7A 1.16(3)
C7A N7B 1.41(3)
N7A C7B 1.44(2)
N7A C7H 1.44(3)
N7B C7G 1.42(2)
N7B C7O 1.47(3)
C7B C7C 1.3900
C7B C7G 1.3900
C7C C7D 1.3900
C7D C7E 1.3900
C7E C7F 1.3900
C7F C7G 1.3900
C7H C7I 1.57(3)
C7I C7J 1.3900
C7I C7N 1.3900
C7J C7K 1.3900
C7K C7L 1.3900
C7L C7M 1.3900
C7M C7N 1.3900
C7O C7P 1.40(3)
C7P C7Q 1.3900
C7P C7U 1.3900
C7Q C7R 1.3900
C7R C7S 1.3900
C7S C7T 1.3900
C7T C7U 1.3900
C8A N8A 1.356(19)
C8A N8B 1.369(19)
N8A C8B 1.376(13)
N8A C8H 1.415(19)
N8B C8G 1.392(15)
N8B C8O 1.45(2)
C8B C8C 1.3900
C8B C8G 1.3900
C8C C8D 1.3900
C8D C8E 1.3900
C8E C8F 1.3900
C8F C8G 1.3900
C8H C8I 1.522(16)
C8I C8J 1.3900
C8I C8N 1.3900
C8J C8K 1.3900
C8K C8L 1.3900
C8L C8M 1.3900
C8M C8N 1.3900
C8O C8P 1.50(2)
C8P C8Q 1.3900
C8P C8U 1.3900
C8Q C8R 1.3900
C8R C8S 1.3900
C8S C8T 1.3900
C8T C8U 1.3900
C9A N9A 1.24(2)
C9A N9B 1.37(2)
N9A C9G 1.429(19)
N9A C9O 1.44(3)
N9B C9B 1.414(17)
N9B C9H 1.48(3)
C9B C9C 1.3900
C9B C9G 1.3900
C9C C9D 1.3900
C9D C9E 1.3900
C9E C9F 1.3900
C9F C9G 1.3900
C9H C9I 1.48(2)
C9I C9J 1.3900
C9I C9N 1.3900
C9J C9K 1.3900
C9K C9L 1.3900
C9L C9M 1.3900
C9M C9N 1.3900
C9O C9P 1.48(2)
C9P C9Q 1.3900
C9P C9U 1.3900
C9Q C9R 1.3900
C9R C9S 1.3900
C9S C9T 1.3900
C9T C9U 1.3900
